data_1558651
loop_
_publ_author_name
'Chakarawet, Khetpakorn'
'Harris, T. David'
'Long, Jeffrey R.'

_publ_section_title
;
 Semiquinone radical-bridged M2 (M = Fe, Co, Ni) complexes with strong
 magnetic exchange giving rise to slow magnetic relaxation
;
_journal_name_full 'Chemical Science'
_journal_paper_doi 10.1039/D0SC03078C
_journal_year 2020
_chemical_formula_moiety '2(C15 H32 Fe N4 O), 3(B C24 F20), C4 H10 O'
_chemical_formula_sum 'C106 H74 B3 F60 Fe2 N8 O3'
_chemical_formula_weight 2791.86
_chemical_name_systematic '[(FeMe6tren)2(C6H4O2)][B(C6F5)4]3'
_space_group_crystal_system monoclinic
_space_group_IT_number 14
_space_group_name_Hall '-P 2ybc'
_space_group_name_H-M_alt 'P 1 21/c 1'
_atom_sites_solution_hydrogens geom
_atom_sites_solution_primary dual
_atom_sites_solution_secondary difmap
_audit_creation_date 2019-07-19
_audit_creation_method
;
Olex2 1.2
(compiled 2018.05.29 svn.r3508 for OlexSys, GUI svn.r5506)
;
_audit_update_record
;
2019-10-11 deposited with the CCDC.	2020-07-21 downloaded from the CCDC.
;
_cell_angle_alpha 90
_cell_angle_beta 110.506(3)
_cell_angle_gamma 90
_cell_formula_units_Z 4
_cell_length_a 26.788(6)
_cell_length_b 22.494(5)
_cell_length_c 19.436(5)
_cell_measurement_reflns_used 3157
_cell_measurement_temperature 100
_cell_measurement_theta_max 14.001
_cell_measurement_theta_min 2.475
_cell_volume 10969(4)
_computing_cell_refinement 'SAINT V8.38A (2016)'
_computing_data_collection APEX3
_computing_data_reduction 'SAINT V8.38A (2016)'
_computing_molecular_graphics 'Olex2 (Dolomanov et al., 2009)'
_computing_publication_material 'Olex2 (Dolomanov et al., 2009)'
_computing_structure_refinement 'XL (Sheldrick, 2008)'
_computing_structure_solution 'XT (Sheldrick, 2015)'
_diffrn_ambient_temperature 100
_diffrn_detector_area_resol_mean 10.42
_diffrn_measured_fraction_theta_full 0.999
_diffrn_measured_fraction_theta_max 0.999
_diffrn_measurement_device_type 'Bruker D8 with PHOTON 100 CMOS detector'
_diffrn_measurement_method '\f and \w shutterless scans'
_diffrn_radiation_type synchrotron
_diffrn_radiation_wavelength 0.7288
_diffrn_reflns_av_R_equivalents 0.0703
_diffrn_reflns_av_unetI/netI 0.0359
_diffrn_reflns_Laue_measured_fraction_full 0.999
_diffrn_reflns_Laue_measured_fraction_max 0.999
_diffrn_reflns_limit_h_max 30
_diffrn_reflns_limit_h_min -30
_diffrn_reflns_limit_k_max 25
_diffrn_reflns_limit_k_min -25
_diffrn_reflns_limit_l_max 22
_diffrn_reflns_limit_l_min -22
_diffrn_reflns_number 146345
_diffrn_reflns_point_group_measured_fraction_full 0.999
_diffrn_reflns_point_group_measured_fraction_max 0.999
_diffrn_reflns_theta_full 24.462
_diffrn_reflns_theta_max 24.462
_diffrn_reflns_theta_min 1.247
_diffrn_source 'Advanced Light Source, station 12.2.1'
_exptl_absorpt_coefficient_mu 0.449
_exptl_absorpt_correction_T_max 0.9583
_exptl_absorpt_correction_T_min 0.807
_exptl_absorpt_correction_type multi-scan
_exptl_absorpt_process_details
;
SADABS-2016/2 (Bruker,2016/2) was used for absorption correction.
wR2(int) was 0.0802 before and 0.0633 after correction.
The Ratio of minimum to maximum transmission is 0.8205.
The \l/2 correction factor is Not present.
;
_exptl_crystal_colour green
_exptl_crystal_colour_primary 'dark green'
_exptl_crystal_density_diffrn 1.690
_exptl_crystal_density_method 'not measured'
_exptl_crystal_description plate
_exptl_crystal_F_000 5588
_exptl_crystal_preparation 'Magnetic properties'
_exptl_crystal_recrystallization_method 'Re-crystallisation from solvent: 1,2-DFB/Et2O'
_exptl_crystal_size_max 0.11
_exptl_crystal_size_mid 0.086
_exptl_crystal_size_min 0.036
_refine_diff_density_max 0.731
_refine_diff_density_min -0.554
_refine_diff_density_rms 0.063
_refine_ls_extinction_method none
_refine_ls_goodness_of_fit_ref 1.041
_refine_ls_hydrogen_treatment constr
_refine_ls_matrix_type full
_refine_ls_number_parameters 1795
_refine_ls_number_reflns 16841
_refine_ls_number_restraints 198
_refine_ls_restrained_S_all 1.036
_refine_ls_R_factor_all 0.0633
_refine_ls_R_factor_gt 0.0445
_refine_ls_shift/su_max 0.001
_refine_ls_shift/su_mean 0.000
_refine_ls_structure_factor_coef Fsqd
_refine_ls_weighting_details 'w=1/[\s^2^(Fo^2^)+(0.0389P)^2^+24.2450P] where P=(Fo^2^+2Fc^2^)/3'
_refine_ls_weighting_scheme calc
_refine_ls_wR_factor_gt 0.1057
_refine_ls_wR_factor_ref 0.1159
_reflns_Friedel_coverage 0.000
_reflns_number_gt 13074
_reflns_number_total 16841
_reflns_threshold_expression 'I > 2\s(I)'
_cod_data_source_file d0sc03078c2.cif
_cod_data_source_block kjc184sa
_cod_depositor_comments
;
The following automatic conversions were performed:

data item '_atom_sites_solution_secondary' value 'diffmap' was
changed to 'difmap'.

Automatic conversion script
Id: cif_fix_values 7556 2019-12-06 15:28:31Z antanas 
;
_cod_original_cell_volume 10970(4)
_cod_database_code 1558651
_shelx_shelxl_version_number 2014/7
_shelx_space_group_comment
;
The symmetry employed for this shelxl refinement is uniquely defined
by the following loop, which should always be used as a source of
symmetry information in preference to the above space-group names.
They are only intended as comments.
;
_shelx_estimated_absorpt_t_max 0.984
_shelx_estimated_absorpt_t_min 0.952
_olex2_refinement_description
;
1. Fixed Uiso
 At 1.2 times of:
  All C(H) groups, All C(H,H) groups
 At 1.5 times of:
  All C(H,H,H) groups
2. Rigid body (RIGU) restrains
 N6, N5, N7, N8, C19, C20, C21, C22, C23, C24, C25, C26, C27, C28, C29, C30
 with sigma for 1-2 distances of 0.004 and sigma for 1-3 distances of 0.004
 N6, N5A, N7A, N8A, C19A, C20A, C21A, C22A, C23A, C24A, C25A, C26A, C27A, C28A,
  C29A, C30A
 with sigma for 1-2 distances of 0.004 and sigma for 1-3 distances of 0.004
3. Others
 Sof(N5A)=Sof(N7A)=Sof(N8A)=Sof(C19A)=Sof(H19C)=Sof(H19D)=Sof(C20A)=Sof(H20C)=
 Sof(H20D)=Sof(C21A)=Sof(H21D)=Sof(H21E)=Sof(H21F)=Sof(C22A)=Sof(H22D)=
 Sof(H22E)=Sof(H22F)=Sof(C23A)=Sof(H23C)=Sof(H23D)=Sof(C24A)=Sof(H24C)=
 Sof(H24D)=Sof(C25A)=Sof(H25D)=Sof(H25E)=Sof(H25F)=Sof(C26A)=Sof(H26D)=
 Sof(H26E)=Sof(H26F)=Sof(C27A)=Sof(H27C)=Sof(H27D)=Sof(C28A)=Sof(H28C)=
 Sof(H28D)=Sof(C29A)=Sof(H29D)=Sof(H29E)=Sof(H29F)=Sof(C30A)=Sof(H30D)=
 Sof(H30E)=Sof(H30F)=1-FVAR(1)
 Sof(N5)=Sof(N7)=Sof(N8)=Sof(C19)=Sof(H19A)=Sof(H19B)=Sof(C20)=Sof(H20A)=
 Sof(H20B)=Sof(C21)=Sof(H21A)=Sof(H21B)=Sof(H21C)=Sof(C22)=Sof(H22A)=Sof(H22B)=
 Sof(H22C)=Sof(C23)=Sof(H23A)=Sof(H23B)=Sof(C24)=Sof(H24A)=Sof(H24B)=Sof(C25)=
 Sof(H25A)=Sof(H25B)=Sof(H25C)=Sof(C26)=Sof(H26A)=Sof(H26B)=Sof(H26C)=Sof(C27)=
 Sof(H27A)=Sof(H27B)=Sof(C28)=Sof(H28A)=Sof(H28B)=Sof(C29)=Sof(H29A)=Sof(H29B)=
 Sof(H29C)=Sof(C30)=Sof(H30A)=Sof(H30B)=Sof(H30C)=FVAR(1)
4.a Secondary CH2 refined with riding coordinates:
 C4(H4A,H4B), C5(H5A,H5B), C8(H8A,H8B), C9(H9A,H9B), C12(H12A,H12B), C13(H13A,
 H13B), C19(H19A,H19B), C20(H20A,H20B), C23(H23A,H23B), C24(H24A,H24B),
 C27(H27A,H27B), C28(H28A,H28B), C19A(H19C,H19D), C20A(H20C,H20D), C23A(H23C,
 H23D), C24A(H24C,H24D), C27A(H27C,H27D), C28A(H28C,H28D), C2S(H2SA,H2SB),
 C3S(H3SA,H3SB)
4.b Aromatic/amide H refined with riding coordinates:
 C2(H2), C3(H3), C17(H17), C18(H18)
4.c Idealised Me refined as rotating group:
 C6(H6A,H6B,H6C), C7(H7A,H7B,H7C), C10(H10A,H10B,H10C), C11(H11A,H11B,H11C),
 C14(H14A,H14B,H14C), C15(H15A,H15B,H15C), C21(H21A,H21B,H21C), C22(H22A,H22B,
 H22C), C25(H25A,H25B,H25C), C26(H26A,H26B,H26C), C29(H29A,H29B,H29C), C30(H30A,
 H30B,H30C), C21A(H21D,H21E,H21F), C22A(H22D,H22E,H22F), C25A(H25D,H25E,H25F),
 C26A(H26D,H26E,H26F), C29A(H29D,H29E,H29F), C30A(H30D,H30E,H30F), C1S(H1SA,
 H1SB,H1SC), C4S(H4SA,H4SB,H4SC)
;
_olex2_submission_special_instructions 'No special instructions were received'

loop_
_space_group_symop_operation_xyz
'x, y, z'
'-x, y+1/2, -z+1/2'
'-x, -y, -z'
'x, -y-1/2, z-1/2'

loop_
_atom_site_label
_atom_site_type_symbol
_atom_site_fract_x
_atom_site_fract_y
_atom_site_fract_z
_atom_site_U_iso_or_equiv
_atom_site_adp_type
_atom_site_occupancy
_atom_site_site_symmetry_order
_atom_site_calc_flag
_atom_site_refinement_flags_posn
_atom_site_refinement_flags_adp
_atom_site_refinement_flags_occupancy
_atom_site_disorder_assembly
_atom_site_disorder_group
Fe1 Fe 0.38748(2) 0.50567(2) 0.61246(3) 0.02435(12) Uani 1 1 d . . . . .
O1 O 0.45117(10) 0.47756(11) 0.59731(14) 0.0342(6) Uani 1 1 d . . . . .
N1 N 0.32041(12) 0.53143(13) 0.64679(16) 0.0277(7) Uani 1 1 d . . . . .
N2 N 0.35977(12) 0.58246(12) 0.54110(16) 0.0264(7) Uani 1 1 d . . . . .
N3 N 0.43261(12) 0.52498(13) 0.72760(16) 0.0288(7) Uani 1 1 d . . . . .
N4 N 0.33920(12) 0.42611(12) 0.57510(16) 0.0273(7) Uani 1 1 d . . . . .
C1 C 0.47425(15) 0.48868(15) 0.5505(2) 0.0297(9) Uani 1 1 d . . . . .
C2 C 0.45586(16) 0.46251(16) 0.4798(2) 0.0340(9) Uani 1 1 d . . . . .
H2 H 0.4258 0.4368 0.4663 0.041 Uiso 1 1 calc R . . . .
C3 C 0.51933(16) 0.52625(16) 0.5693(2) 0.0325(9) Uani 1 1 d . . . . .
H3 H 0.5325 0.5439 0.6167 0.039 Uiso 1 1 calc R . . . .
C4 C 0.30210(16) 0.59143(15) 0.6165(2) 0.0307(9) Uani 1 1 d . . . . .
H4A H 0.3243 0.6221 0.6498 0.037 Uiso 1 1 calc R . . . .
H4B H 0.2647 0.5974 0.6132 0.037 Uiso 1 1 calc R . . . .
C5 C 0.30603(15) 0.59809(17) 0.5407(2) 0.0331(9) Uani 1 1 d . . . . .
H5A H 0.2793 0.5720 0.5056 0.040 Uiso 1 1 calc R . . . .
H5B H 0.2978 0.6397 0.5239 0.040 Uiso 1 1 calc R . . . .
C6 C 0.39814(16) 0.63099(15) 0.5738(2) 0.0347(9) Uani 1 1 d . . . . .
H6A H 0.4337 0.6191 0.5753 0.052 Uiso 1 1 calc GR . . . .
H6B H 0.3991 0.6390 0.6238 0.052 Uiso 1 1 calc GR . . . .
H6C H 0.3870 0.6670 0.5439 0.052 Uiso 1 1 calc GR . . . .
C7 C 0.35749(16) 0.57483(17) 0.4643(2) 0.0343(9) Uani 1 1 d . . . . .
H7A H 0.3930 0.5643 0.4641 0.051 Uiso 1 1 calc GR . . . .
H7B H 0.3458 0.6121 0.4373 0.051 Uiso 1 1 calc GR . . . .
H7C H 0.3323 0.5431 0.4408 0.051 Uiso 1 1 calc GR . . . .
C8 C 0.34035(16) 0.53156(18) 0.7282(2) 0.0345(9) Uani 1 1 d . . . . .
H8A H 0.3402 0.4905 0.7465 0.041 Uiso 1 1 calc R . . . .
H8B H 0.3166 0.5560 0.7459 0.041 Uiso 1 1 calc R . . . .
C9 C 0.39642(16) 0.55645(17) 0.7577(2) 0.0340(9) Uani 1 1 d . . . . .
H9A H 0.3955 0.5992 0.7449 0.041 Uiso 1 1 calc R . . . .
H9B H 0.4104 0.5531 0.8119 0.041 Uiso 1 1 calc R . . . .
C10 C 0.44823(17) 0.46615(16) 0.7637(2) 0.0364(9) Uani 1 1 d . . . . .
H10A H 0.4162 0.4427 0.7579 0.055 Uiso 1 1 calc GR . . . .
H10B H 0.4684 0.4720 0.8161 0.055 Uiso 1 1 calc GR . . . .
H10C H 0.4704 0.4450 0.7409 0.055 Uiso 1 1 calc GR . . . .
C11 C 0.48231(16) 0.55992(18) 0.7435(2) 0.0382(10) Uani 1 1 d . . . . .
H11A H 0.5072 0.5381 0.7260 0.057 Uiso 1 1 calc GR . . . .
H11B H 0.4986 0.5664 0.7966 0.057 Uiso 1 1 calc GR . . . .
H11C H 0.4740 0.5984 0.7184 0.057 Uiso 1 1 calc GR . . . .
C12 C 0.27755(15) 0.48618(16) 0.6164(2) 0.0323(9) Uani 1 1 d . . . . .
H12A H 0.2551 0.4974 0.5657 0.039 Uiso 1 1 calc R . . . .
H12B H 0.2546 0.4851 0.6467 0.039 Uiso 1 1 calc R . . . .
C13 C 0.30131(15) 0.42540(16) 0.6158(2) 0.0305(8) Uani 1 1 d . . . . .
H13A H 0.3202 0.4122 0.6669 0.037 Uiso 1 1 calc R . . . .
H13B H 0.2724 0.3966 0.5923 0.037 Uiso 1 1 calc R . . . .
C14 C 0.30986(16) 0.42631(17) 0.4945(2) 0.0353(9) Uani 1 1 d . . . . .
H14A H 0.2869 0.4615 0.4811 0.053 Uiso 1 1 calc GR . . . .
H14B H 0.2879 0.3904 0.4806 0.053 Uiso 1 1 calc GR . . . .
H14C H 0.3354 0.4272 0.4687 0.053 Uiso 1 1 calc GR . . . .
C15 C 0.37259(17) 0.37171(16) 0.5935(2) 0.0368(9) Uani 1 1 d . . . . .
H15A H 0.3977 0.3721 0.5669 0.055 Uiso 1 1 calc GR . . . .
H15B H 0.3497 0.3365 0.5791 0.055 Uiso 1 1 calc GR . . . .
H15C H 0.3924 0.3706 0.6465 0.055 Uiso 1 1 calc GR . . . .
Fe2 Fe 0.93198(2) 0.48931(2) 1.17563(3) 0.02819(13) Uani 1 1 d . . . . .
O2 O 0.97658(11) 0.46674(12) 1.11927(14) 0.0377(6) Uani 1 1 d . . . . .
N6 N 0.99751(12) 0.49053(13) 1.28017(17) 0.0317(7) Uani 1 1 d . U . . .
C16 C 0.98746(15) 0.48314(16) 1.0621(2) 0.0312(9) Uani 1 1 d . . . . .
C17 C 0.95271(16) 0.46959(17) 0.9900(2) 0.0359(9) Uani 1 1 d . . . . .
H17 H 0.9206 0.4486 0.9834 0.043 Uiso 1 1 calc R . . . .
C18 C 1.03554(15) 0.51394(16) 1.0699(2) 0.0314(9) Uani 1 1 d . . . . .
H18 H 1.0597 0.5231 1.1177 0.038 Uiso 1 1 calc R . . . .
N5 N 0.8848(4) 0.5002(4) 1.2546(5) 0.023(2) Uani 0.498(4) 1 d . U P A 1
N7 N 0.8862(4) 0.4047(5) 1.1564(6) 0.025(2) Uani 0.498(4) 1 d . U P A 1
N8 N 0.8927(4) 0.5709(5) 1.1378(5) 0.025(2) Uani 0.498(4) 1 d . U P A 1
C19 C 0.9228(9) 0.5169(12) 1.3282(12) 0.032(4) Uani 0.498(4) 1 d . U P A 1
H19A H 0.9073 0.5068 1.3661 0.038 Uiso 0.498(4) 1 calc R . P A 1
H19B H 0.9290 0.5603 1.3300 0.038 Uiso 0.498(4) 1 calc R . P A 1
C20 C 0.9757(3) 0.4841(4) 1.3446(4) 0.0280(17) Uani 0.498(4) 1 d . U P A 1
H20A H 0.9706 0.4415 1.3529 0.034 Uiso 0.498(4) 1 calc R . P A 1
H20B H 1.0022 0.5004 1.3901 0.034 Uiso 0.498(4) 1 calc R . P A 1
C21 C 1.0237(3) 0.5532(3) 1.2938(4) 0.0326(19) Uani 0.498(4) 1 d . U P A 1
H21A H 1.0383 0.5622 1.2553 0.049 Uiso 0.498(4) 1 calc GR . P A 1
H21B H 1.0524 0.5539 1.3419 0.049 Uiso 0.498(4) 1 calc GR . P A 1
H21C H 0.9968 0.5831 1.2929 0.049 Uiso 0.498(4) 1 calc GR . P A 1
C22 C 1.0402(3) 0.4485(3) 1.2925(4) 0.0334(18) Uani 0.498(4) 1 d . U P A 1
H22A H 1.0268 0.4082 1.2943 0.050 Uiso 0.498(4) 1 calc GR . P A 1
H22B H 1.0686 0.4575 1.3393 0.050 Uiso 0.498(4) 1 calc GR . P A 1
H22C H 1.0543 0.4512 1.2525 0.050 Uiso 0.498(4) 1 calc GR . P A 1
C23 C 0.8582(3) 0.4429(3) 1.2571(4) 0.0274(17) Uani 0.498(4) 1 d . U P A 1
H23A H 0.8263 0.4502 1.2704 0.033 Uiso 0.498(4) 1 calc R . P A 1
H23B H 0.8828 0.4171 1.2953 0.033 Uiso 0.498(4) 1 calc R . P A 1
C24 C 0.8417(7) 0.4116(7) 1.1825(8) 0.026(3) Uani 0.498(4) 1 d . U P A 1
H24A H 0.8271 0.3719 1.1867 0.032 Uiso 0.498(4) 1 calc R . P A 1
H24B H 0.8132 0.4348 1.1461 0.032 Uiso 0.498(4) 1 calc R . P A 1
C25 C 0.9229(4) 0.3562(3) 1.1978(5) 0.0350(19) Uani 0.498(4) 1 d . U P A 1
H25A H 0.9530 0.3529 1.1803 0.052 Uiso 0.498(4) 1 calc GR . P A 1
H25B H 0.9035 0.3184 1.1897 0.052 Uiso 0.498(4) 1 calc GR . P A 1
H25C H 0.9363 0.3656 1.2503 0.052 Uiso 0.498(4) 1 calc GR . P A 1
C26 C 0.8659(3) 0.3890(4) 1.0778(4) 0.037(2) Uani 0.498(4) 1 d . U P A 1
H26A H 0.8435 0.4214 1.0496 0.056 Uiso 0.498(4) 1 calc GR . P A 1
H26B H 0.8448 0.3525 1.0706 0.056 Uiso 0.498(4) 1 calc GR . P A 1
H26C H 0.8960 0.3828 1.0609 0.056 Uiso 0.498(4) 1 calc GR . P A 1
C27 C 0.8454(3) 0.5466(3) 1.2226(4) 0.0270(17) Uani 0.498(4) 1 d . U P A 1
H27A H 0.8332 0.5637 1.2610 0.032 Uiso 0.498(4) 1 calc R . P A 1
H27B H 0.8141 0.5293 1.1838 0.032 Uiso 0.498(4) 1 calc R . P A 1
C28 C 0.8699(3) 0.5959(4) 1.1896(6) 0.025(2) Uani 0.498(4) 1 d . U P A 1
H28A H 0.8420 0.6252 1.1641 0.030 Uiso 0.498(4) 1 calc R . P A 1
H28B H 0.8980 0.6167 1.2295 0.030 Uiso 0.498(4) 1 calc R . P A 1
C29 C 0.8503(3) 0.5569(3) 1.0661(4) 0.0312(18) Uani 0.498(4) 1 d . U P A 1
H29A H 0.8664 0.5376 1.0336 0.047 Uiso 0.498(4) 1 calc GR . P A 1
H29B H 0.8326 0.5937 1.0432 0.047 Uiso 0.498(4) 1 calc GR . P A 1
H29C H 0.8241 0.5301 1.0742 0.047 Uiso 0.498(4) 1 calc GR . P A 1
C30 C 0.9291(5) 0.6151(6) 1.1232(6) 0.036(3) Uani 0.498(4) 1 d . U P A 1
H30A H 0.9573 0.6257 1.1694 0.054 Uiso 0.498(4) 1 calc GR . P A 1
H30B H 0.9089 0.6508 1.1010 0.054 Uiso 0.498(4) 1 calc GR . P A 1
H30C H 0.9451 0.5978 1.0894 0.054 Uiso 0.498(4) 1 calc GR . P A 1
N5A N 0.8877(4) 0.5204(4) 1.2400(5) 0.026(2) Uani 0.502(4) 1 d . U P A 2
N7A N 0.8741(5) 0.4219(5) 1.1437(6) 0.029(2) Uani 0.502(4) 1 d . U P A 2
N8A N 0.9053(4) 0.5778(5) 1.1214(5) 0.024(2) Uani 0.502(4) 1 d . U P A 2
C19A C 0.9217(9) 0.5083(10) 1.3173(10) 0.025(3) Uani 0.502(4) 1 d . U P A 2
H19C H 0.9174 0.4662 1.3292 0.030 Uiso 0.502(4) 1 calc R . P A 2
H19D H 0.9101 0.5336 1.3505 0.030 Uiso 0.502(4) 1 calc R . P A 2
C20A C 0.9796(3) 0.5203(4) 1.3297(4) 0.0342(18) Uani 0.502(4) 1 d . U P A 2
H20C H 0.9847 0.5636 1.3254 0.041 Uiso 0.502(4) 1 calc R . P A 2
H20D H 1.0015 0.5081 1.3802 0.041 Uiso 0.502(4) 1 calc R . P A 2
C21A C 1.0484(3) 0.5104(4) 1.2761(4) 0.040(2) Uani 0.502(4) 1 d . U P A 2
H21D H 1.0577 0.4857 1.2408 0.059 Uiso 0.502(4) 1 calc GR . P A 2
H21E H 1.0763 0.5068 1.3247 0.059 Uiso 0.502(4) 1 calc GR . P A 2
H21F H 1.0454 0.5520 1.2602 0.059 Uiso 0.502(4) 1 calc GR . P A 2
C22A C 1.0040(3) 0.4231(3) 1.2935(4) 0.0345(19) Uani 0.502(4) 1 d . U P A 2
H22D H 0.9711 0.4066 1.2970 0.052 Uiso 0.502(4) 1 calc GR . P A 2
H22E H 1.0337 0.4155 1.3394 0.052 Uiso 0.502(4) 1 calc GR . P A 2
H22F H 1.0114 0.4042 1.2526 0.052 Uiso 0.502(4) 1 calc GR . P A 2
C23A C 0.8372(3) 0.4852(3) 1.2186(4) 0.0283(17) Uani 0.502(4) 1 d . U P A 2
H23C H 0.8102 0.5034 1.1750 0.034 Uiso 0.502(4) 1 calc R . P A 2
H23D H 0.8230 0.4857 1.2593 0.034 Uiso 0.502(4) 1 calc R . P A 2
C24A C 0.8471(6) 0.4219(6) 1.2016(8) 0.026(3) Uani 0.502(4) 1 d . U P A 2
H24C H 0.8129 0.4000 1.1827 0.031 Uiso 0.502(4) 1 calc R . P A 2
H24D H 0.8703 0.4019 1.2468 0.031 Uiso 0.502(4) 1 calc R . P A 2
C25A C 0.8952(3) 0.3615(4) 1.1412(5) 0.036(2) Uani 0.502(4) 1 d . U P A 2
H25D H 0.9165 0.3615 1.1093 0.054 Uiso 0.502(4) 1 calc GR . P A 2
H25E H 0.8655 0.3335 1.1218 0.054 Uiso 0.502(4) 1 calc GR . P A 2
H25F H 0.9175 0.3493 1.1909 0.054 Uiso 0.502(4) 1 calc GR . P A 2
C26A C 0.8334(3) 0.4344(4) 1.0694(4) 0.0348(19) Uani 0.502(4) 1 d . U P A 2
H26D H 0.8166 0.4730 1.0702 0.052 Uiso 0.502(4) 1 calc GR . P A 2
H26E H 0.8062 0.4032 1.0567 0.052 Uiso 0.502(4) 1 calc GR . P A 2
H26F H 0.8509 0.4352 1.0327 0.052 Uiso 0.502(4) 1 calc GR . P A 2
C27A C 0.8747(4) 0.5848(4) 1.2273(5) 0.028(2) Uani 0.502(4) 1 d . U P A 2
H27C H 0.9054 0.6089 1.2580 0.033 Uiso 0.502(4) 1 calc R . P A 2
H27D H 0.8437 0.5944 1.2416 0.033 Uiso 0.502(4) 1 calc R . P A 2
C28A C 0.8623(3) 0.6000(4) 1.1475(5) 0.0259(18) Uani 0.502(4) 1 d . U P A 2
H28C H 0.8278 0.5819 1.1176 0.031 Uiso 0.502(4) 1 calc R . P A 2
H28D H 0.8590 0.6437 1.1410 0.031 Uiso 0.502(4) 1 calc R . P A 2
C29A C 0.8846(3) 0.5807(3) 1.0397(4) 0.0324(18) Uani 0.502(4) 1 d . U P A 2
H29D H 0.9129 0.5696 1.0212 0.049 Uiso 0.502(4) 1 calc GR . P A 2
H29E H 0.8725 0.6212 1.0240 0.049 Uiso 0.502(4) 1 calc GR . P A 2
H29F H 0.8546 0.5531 1.0202 0.049 Uiso 0.502(4) 1 calc GR . P A 2
C30A C 0.9525(4) 0.6172(5) 1.1475(6) 0.032(3) Uani 0.502(4) 1 d . U P A 2
H30D H 0.9672 0.6166 1.2013 0.048 Uiso 0.502(4) 1 calc GR . P A 2
H30E H 0.9420 0.6578 1.1305 0.048 Uiso 0.502(4) 1 calc GR . P A 2
H30F H 0.9795 0.6031 1.1280 0.048 Uiso 0.502(4) 1 calc GR . P A 2
F102 F 1.03430(9) 0.17277(8) 1.14837(11) 0.0335(5) Uani 1 1 d . . . . .
F103 F 1.08598(9) 0.22706(9) 1.27535(11) 0.0377(5) Uani 1 1 d . . . . .
F104 F 1.11347(9) 0.34408(9) 1.27760(11) 0.0376(5) Uani 1 1 d . . . . .
F105 F 1.08986(9) 0.40398(9) 1.14856(12) 0.0374(5) Uani 1 1 d . . . . .
F106 F 1.03541(9) 0.35280(9) 1.02178(11) 0.0340(5) Uani 1 1 d . . . . .
F112 F 1.08877(8) 0.26015(9) 0.96867(11) 0.0331(5) Uani 1 1 d . . . . .
F113 F 1.16665(9) 0.19486(10) 0.95127(13) 0.0418(6) Uani 1 1 d . . . . .
F114 F 1.16893(9) 0.07485(10) 0.97203(13) 0.0433(6) Uani 1 1 d . . . . .
F115 F 1.08974(9) 0.02193(9) 1.00701(12) 0.0379(5) Uani 1 1 d . . . . .
F116 F 1.01261(8) 0.08496(9) 1.02559(11) 0.0327(5) Uani 1 1 d . . . . .
F122 F 0.93750(9) 0.13012(9) 0.90308(12) 0.0376(5) Uani 1 1 d . . . . .
F123 F 0.85254(10) 0.07047(11) 0.90825(16) 0.0594(8) Uani 1 1 d . . . . .
F124 F 0.81148(10) 0.09520(17) 1.01451(18) 0.0866(11) Uani 1 1 d . . . . .
F125 F 0.85261(10) 0.18741(18) 1.10916(15) 0.0827(11) Uani 1 1 d . . . . .
F126 F 0.93733(10) 0.24547(12) 1.10618(12) 0.0480(6) Uani 1 1 d . . . . .
F92B F 0.92548(9) 0.31822(10) 0.99303(11) 0.0385(5) Uani 1 1 d . . . . .
F93B F 0.87134(9) 0.38373(9) 0.87697(12) 0.0380(5) Uani 1 1 d . . . . .
F94B F 0.88873(9) 0.37132(10) 0.74838(12) 0.0409(6) Uani 1 1 d . . . . .
F95B F 0.95881(10) 0.28686(12) 0.73746(12) 0.0489(6) Uani 1 1 d . . . . .
F96B F 1.00638(9) 0.21477(9) 0.84705(11) 0.0358(5) Uani 1 1 d . . . . .
C101 C 1.03006(15) 0.26008(16) 1.0777(2) 0.0273(8) Uani 1 1 d . . . . .
C102 C 1.04609(15) 0.23145(15) 1.1454(2) 0.0285(8) Uani 1 1 d . . . . .
C103 C 1.07318(15) 0.25788(16) 1.2118(2) 0.0305(9) Uani 1 1 d . . . . .
C104 C 1.08715(15) 0.31691(16) 1.2133(2) 0.0309(9) Uani 1 1 d . . . . .
C105 C 1.07429(15) 0.34686(15) 1.1480(2) 0.0297(8) Uani 1 1 d . . . . .
C106 C 1.04638(15) 0.31880(16) 1.0829(2) 0.0296(8) Uani 1 1 d . . . . .
C111 C 1.04474(14) 0.17677(15) 0.99461(18) 0.0254(8) Uani 1 1 d . . . . .
C112 C 1.08700(15) 0.20060(16) 0.97794(19) 0.0279(8) Uani 1 1 d . . . . .
C113 C 1.12818(15) 0.16819(17) 0.9698(2) 0.0312(9) Uani 1 1 d . . . . .
C114 C 1.12932(15) 0.10800(17) 0.9794(2) 0.0318(9) Uani 1 1 d . . . . .
C115 C 1.08948(15) 0.08173(16) 0.99778(19) 0.0292(8) Uani 1 1 d . . . . .
C116 C 1.04901(14) 0.11584(16) 1.00550(19) 0.0263(8) Uani 1 1 d . . . . .
C121 C 0.94565(15) 0.18716(17) 1.0088(2) 0.0313(9) Uani 1 1 d . . . . .
C122 C 0.91944(15) 0.14381(17) 0.9585(2) 0.0352(9) Uani 1 1 d . . . . .
C123 C 0.87564(17) 0.11204(19) 0.9590(3) 0.0471(12) Uani 1 1 d . . . . .
C124 C 0.85456(18) 0.1259(3) 1.0129(3) 0.0590(15) Uani 1 1 d . . . . .
C125 C 0.87560(17) 0.1713(3) 1.0607(3) 0.0552(14) Uani 1 1 d . . . . .
C126 C 0.91982(16) 0.2005(2) 1.0572(2) 0.0420(11) Uani 1 1 d . . . . .
C91B C 0.97071(14) 0.26369(15) 0.92866(19) 0.0251(8) Uani 1 1 d . . . . .
C92B C 0.93463(15) 0.30772(16) 0.92971(19) 0.0282(8) Uani 1 1 d . . . . .
C93B C 0.90642(15) 0.34305(15) 0.8713(2) 0.0293(8) Uani 1 1 d . . . . .
C94B C 0.91467(15) 0.33606(16) 0.8061(2) 0.0309(9) Uani 1 1 d . . . . .
C95B C 0.94947(16) 0.29354(17) 0.80060(19) 0.0318(9) Uani 1 1 d . . . . .
C96B C 0.97536(15) 0.25791(15) 0.86012(19) 0.0274(8) Uani 1 1 d . . . . .
B3 B 0.99783(18) 0.22185(18) 1.0021(2) 0.0270(9) Uani 1 1 d . . . . .
F12B F 0.28887(8) 0.28777(8) 0.36337(11) 0.0316(5) Uani 1 1 d . . . . .
F13B F 0.21116(9) 0.32384(9) 0.24206(12) 0.0386(5) Uani 1 1 d . . . . .
F14B F 0.16235(8) 0.24521(10) 0.13234(11) 0.0376(5) Uani 1 1 d . . . . .
F15B F 0.19394(8) 0.12912(10) 0.14717(11) 0.0357(5) Uani 1 1 d . . . . .
F16B F 0.27146(8) 0.09226(8) 0.26543(10) 0.0286(5) Uani 1 1 d . . . . .
F22B F 0.26135(8) 0.08504(9) 0.40500(11) 0.0340(5) Uani 1 1 d . . . . .
F23B F 0.27527(9) -0.03100(10) 0.43155(13) 0.0473(6) Uani 1 1 d . . . . .
F24B F 0.37162(10) -0.08265(9) 0.45196(14) 0.0518(7) Uani 1 1 d . . . . .
F25B F 0.45342(9) -0.01426(9) 0.44434(12) 0.0399(5) Uani 1 1 d . . . . .
F26B F 0.44124(8) 0.10064(8) 0.41851(11) 0.0291(5) Uani 1 1 d . . . . .
F32B F 0.37581(8) 0.14326(8) 0.28009(10) 0.0275(5) Uani 1 1 d . . . . .
F33B F 0.45174(8) 0.19699(9) 0.24360(11) 0.0306(5) Uani 1 1 d . . . . .
F34B F 0.49962(8) 0.29796(9) 0.31631(11) 0.0308(5) Uani 1 1 d . . . . .
F35B F 0.47092(8) 0.34006(8) 0.42742(11) 0.0332(5) Uani 1 1 d . . . . .
F36B F 0.39653(8) 0.28720(8) 0.46599(10) 0.0265(4) Uani 1 1 d . . . . .
F42B F 0.42261(8) 0.16650(9) 0.53367(11) 0.0290(5) Uani 1 1 d . . . . .
F43B F 0.42134(8) 0.18847(9) 0.66771(11) 0.0355(5) Uani 1 1 d . . . . .
F44B F 0.32961(9) 0.22595(10) 0.68561(11) 0.0397(5) Uani 1 1 d . . . . .
F45B F 0.23924(9) 0.23569(10) 0.56666(12) 0.0410(6) Uani 1 1 d . . . . .
F46B F 0.23860(8) 0.21142(9) 0.43259(11) 0.0335(5) Uani 1 1 d . . . . .
C11B C 0.28400(14) 0.18811(15) 0.32311(19) 0.0242(8) Uani 1 1 d . . . . .
C12B C 0.26579(14) 0.24612(16) 0.31096(19) 0.0264(8) Uani 1 1 d . . . . .
C13B C 0.22592(15) 0.26639(16) 0.2494(2) 0.0301(8) Uani 1 1 d . . . . .
C14B C 0.20125(14) 0.22697(17) 0.19339(19) 0.0301(8) Uani 1 1 d . . . . .
C15B C 0.21734(14) 0.16879(17) 0.20150(19) 0.0285(8) Uani 1 1 d . . . . .
C16B C 0.25788(14) 0.15089(15) 0.26445(19) 0.0263(8) Uani 1 1 d . . . . .
C21B C 0.34966(14) 0.09956(15) 0.40738(19) 0.0262(8) Uani 1 1 d . . . . .
C22B C 0.31020(15) 0.06239(16) 0.41389(19) 0.0286(8) Uani 1 1 d . . . . .
C23B C 0.31659(16) 0.00225(17) 0.4279(2) 0.0340(9) Uani 1 1 d . . . . .
C24B C 0.36463(17) -0.02382(16) 0.4388(2) 0.0364(10) Uani 1 1 d . . . . .
C25B C 0.40579(15) 0.01051(16) 0.4340(2) 0.0302(8) Uani 1 1 d . . . . .
C26B C 0.39768(14) 0.07096(15) 0.41991(18) 0.0259(8) Uani 1 1 d . . . . .
C31B C 0.38425(14) 0.20909(14) 0.37807(18) 0.0223(7) Uani 1 1 d . . . . .
C32B C 0.39987(14) 0.19166(14) 0.32042(19) 0.0242(8) Uani 1 1 d . . . . .
C33B C 0.43844(14) 0.21867(15) 0.29931(18) 0.0244(8) Uani 1 1 d . . . . .
C34B C 0.46255(14) 0.26890(15) 0.33567(19) 0.0254(8) Uani 1 1 d . . . . .
C35B C 0.44764(14) 0.29021(14) 0.39178(19) 0.0253(8) Uani 1 1 d . . . . .
C36B C 0.40936(14) 0.26124(14) 0.41156(18) 0.0234(8) Uani 1 1 d . . . . .
C41B C 0.33182(14) 0.19108(15) 0.47515(19) 0.0241(8) Uani 1 1 d . . . . .
C42B C 0.37621(14) 0.18495(15) 0.53864(19) 0.0252(8) Uani 1 1 d . . . . .
C43B C 0.37679(15) 0.19627(15) 0.60908(19) 0.0271(8) Uani 1 1 d . . . . .
C44B C 0.33057(16) 0.21444(15) 0.61787(19) 0.0300(9) Uani 1 1 d . . . . .
C45B C 0.28497(15) 0.21971(16) 0.5578(2) 0.0302(9) Uani 1 1 d . . . . .
C46B C 0.28606(14) 0.20747(15) 0.48794(19) 0.0269(8) Uani 1 1 d . . . . .
B1 B 0.33741(16) 0.17212(17) 0.3961(2) 0.0250(9) Uani 1 1 d . . . . .
F52B F 0.77004(8) 0.40843(9) 0.87512(11) 0.0306(5) Uani 1 1 d . . . . .
F53B F 0.78241(9) 0.52053(9) 0.91577(12) 0.0395(5) Uani 1 1 d . . . . .
F54B F 0.69963(10) 0.58555(9) 0.92405(13) 0.0470(6) Uani 1 1 d . . . . .
F55B F 0.60114(10) 0.53450(10) 0.88861(13) 0.0468(6) Uani 1 1 d . . . . .
F56B F 0.58711(8) 0.42061(9) 0.84741(12) 0.0372(5) Uani 1 1 d . . . . .
F62B F 0.59878(8) 0.41688(8) 0.71002(11) 0.0325(5) Uani 1 1 d . . . . .
F63B F 0.52395(9) 0.37806(9) 0.58972(12) 0.0405(6) Uani 1 1 d . . . . .
F64B F 0.49309(8) 0.26269(9) 0.57481(11) 0.0374(5) Uani 1 1 d . . . . .
F65B F 0.54438(9) 0.18333(8) 0.68280(11) 0.0344(5) Uani 1 1 d . . . . .
F66B F 0.62276(8) 0.21949(8) 0.80244(11) 0.0315(5) Uani 1 1 d . . . . .
F72B F 0.70232(8) 0.38071(8) 0.72462(11) 0.0305(5) Uani 1 1 d . . . . .
F73B F 0.77385(9) 0.33515(10) 0.67381(12) 0.0400(5) Uani 1 1 d . . . . .
F74B F 0.82856(9) 0.23360(10) 0.73557(13) 0.0424(6) Uani 1 1 d . . . . .
F75B F 0.80404(9) 0.17746(10) 0.84269(13) 0.0460(6) Uani 1 1 d . . . . .
F76B F 0.73381(9) 0.22247(8) 0.89614(11) 0.0351(5) Uani 1 1 d . . . . .
F82B F 0.75458(8) 0.32664(9) 0.97640(11) 0.0337(5) Uani 1 1 d . . . . .
F83B F 0.75073(9) 0.29942(10) 1.10753(12) 0.0444(6) Uani 1 1 d . . . . .
F84B F 0.65627(10) 0.26981(11) 1.12281(12) 0.0502(6) Uani 1 1 d . . . . .
F85B F 0.56554(9) 0.26995(10) 1.00162(12) 0.0441(6) Uani 1 1 d . . . . .
F86B F 0.56786(8) 0.29838(10) 0.87120(11) 0.0358(5) Uani 1 1 d . . . . .
C51B C 0.67693(14) 0.40815(15) 0.85642(18) 0.0258(8) Uani 1 1 d . . . . .
C52B C 0.72584(14) 0.43673(15) 0.87615(19) 0.0258(8) Uani 1 1 d . . . . .
C53B C 0.73375(15) 0.49540(16) 0.89843(19) 0.0302(9) Uani 1 1 d . . . . .
C54B C 0.69201(17) 0.52841(16) 0.9024(2) 0.0358(10) Uani 1 1 d . . . . .
C55B C 0.64283(16) 0.50271(16) 0.8841(2) 0.0329(9) Uani 1 1 d . . . . .
C56B C 0.63644(15) 0.44357(16) 0.86260(19) 0.0295(8) Uani 1 1 d . . . . .
C61B C 0.61443(14) 0.32046(15) 0.76535(19) 0.0247(8) Uani 1 1 d . . . . .
C62B C 0.58710(14) 0.35802(15) 0.7073(2) 0.0270(8) Uani 1 1 d . . . . .
C63B C 0.54749(14) 0.33905(15) 0.64446(19) 0.0279(8) Uani 1 1 d . . . . .
C64B C 0.53198(14) 0.28081(16) 0.6353(2) 0.0284(8) Uani 1 1 d . . . . .
C65B C 0.55787(14) 0.24136(15) 0.6902(2) 0.0271(8) Uani 1 1 d . . . . .
C66B C 0.59789(14) 0.26171(15) 0.75159(19) 0.0247(8) Uani 1 1 d . . . . .
C71B C 0.71496(14) 0.30602(14) 0.81474(19) 0.0241(8) Uani 1 1 d . . . . .
C72B C 0.72747(15) 0.33044(15) 0.75719(19) 0.0268(8) Uani 1 1 d . . . . .
C73B C 0.76445(15) 0.30807(16) 0.7297(2) 0.0299(9) Uani 1 1 d . . . . .
C74B C 0.79144(15) 0.25679(17) 0.7602(2) 0.0324(9) Uani 1 1 d . . . . .
C75B C 0.77971(15) 0.22953(16) 0.8153(2) 0.0331(9) Uani 1 1 d . . . . .
C76B C 0.74259(15) 0.25381(15) 0.8416(2) 0.0292(8) Uani 1 1 d . . . . .
C81B C 0.66195(15) 0.31159(15) 0.91512(19) 0.0265(8) Uani 1 1 d . . . . .
C82B C 0.70647(15) 0.31146(16) 0.9795(2) 0.0297(8) Uani 1 1 d . . . . .
C83B C 0.70547(16) 0.29768(16) 1.0483(2) 0.0346(9) Uani 1 1 d . . . . .
C84B C 0.65801(17) 0.28334(16) 1.0558(2) 0.0354(9) Uani 1 1 d . . . . .
C85B C 0.61250(16) 0.28364(16) 0.9955(2) 0.0329(9) Uani 1 1 d . . . . .
C86B C 0.61521(15) 0.29826(16) 0.9272(2) 0.0299(8) Uani 1 1 d . . . . .
B2 B 0.66676(17) 0.33626(18) 0.8378(2) 0.0266(9) Uani 1 1 d . . . . .
O1S O 0.28572(13) 0.47294(13) 0.33134(15) 0.0475(7) Uani 1 1 d . . . . .
C1S C 0.1960(2) 0.4888(3) 0.3151(3) 0.090(2) Uani 1 1 d . . . . .
H1SA H 0.1604 0.4954 0.2785 0.135 Uiso 1 1 calc GR . . . .
H1SB H 0.2063 0.5232 0.3479 0.135 Uiso 1 1 calc GR . . . .
H1SC H 0.1954 0.4531 0.3438 0.135 Uiso 1 1 calc GR . . . .
C2S C 0.23482(19) 0.4806(2) 0.2774(2) 0.0518(12) Uani 1 1 d . . . . .
H2SA H 0.2252 0.4453 0.2450 0.062 Uiso 1 1 calc R . . . .
H2SB H 0.2347 0.5159 0.2469 0.062 Uiso 1 1 calc R . . . .
C3S C 0.3287(2) 0.4681(2) 0.3028(3) 0.0555(12) Uani 1 1 d . . . . .
H3SA H 0.3621 0.4822 0.3407 0.067 Uiso 1 1 calc R . . . .
H3SB H 0.3210 0.4944 0.2595 0.067 Uiso 1 1 calc R . . . .
C4S C 0.3368(2) 0.4072(2) 0.2815(3) 0.0736(16) Uani 1 1 d . . . . .
H4SA H 0.3045 0.3936 0.2425 0.110 Uiso 1 1 calc GR . . . .
H4SB H 0.3446 0.3809 0.3242 0.110 Uiso 1 1 calc GR . . . .
H4SC H 0.3668 0.4066 0.2637 0.110 Uiso 1 1 calc GR . . . .

loop_
_atom_site_aniso_label
_atom_site_aniso_U_11
_atom_site_aniso_U_22
_atom_site_aniso_U_33
_atom_site_aniso_U_23
_atom_site_aniso_U_13
_atom_site_aniso_U_12
Fe1 0.0312(3) 0.0171(2) 0.0261(3) 0.0008(2) 0.0118(2) 0.0002(2)
O1 0.0405(16) 0.0292(14) 0.0389(15) 0.0064(12) 0.0214(13) 0.0076(12)
N1 0.0327(17) 0.0221(15) 0.0290(17) 0.0016(13) 0.0120(14) -0.0019(13)
N2 0.0310(17) 0.0202(15) 0.0293(17) 0.0014(12) 0.0120(14) 0.0007(13)
N3 0.0322(17) 0.0232(16) 0.0308(17) 0.0020(13) 0.0106(14) -0.0018(13)
N4 0.0388(18) 0.0218(15) 0.0227(16) 0.0020(12) 0.0125(14) 0.0000(13)
C1 0.039(2) 0.0207(18) 0.036(2) 0.0060(16) 0.0219(18) 0.0088(17)
C2 0.037(2) 0.0226(19) 0.044(2) 0.0048(17) 0.0158(19) 0.0026(17)
C3 0.043(2) 0.0248(19) 0.034(2) 0.0005(16) 0.0194(19) 0.0030(17)
C4 0.037(2) 0.0215(19) 0.038(2) 0.0015(16) 0.0184(18) 0.0042(16)
C5 0.039(2) 0.026(2) 0.036(2) 0.0071(17) 0.0154(18) 0.0073(17)
C6 0.046(2) 0.0181(18) 0.042(2) -0.0015(16) 0.018(2) -0.0041(17)
C7 0.046(2) 0.030(2) 0.031(2) 0.0059(17) 0.0183(19) 0.0020(18)
C8 0.041(2) 0.034(2) 0.031(2) -0.0023(17) 0.0152(18) -0.0008(18)
C9 0.047(2) 0.030(2) 0.027(2) -0.0015(16) 0.0159(18) -0.0013(18)
C10 0.046(2) 0.027(2) 0.035(2) 0.0045(17) 0.0121(19) 0.0001(18)
C11 0.039(2) 0.037(2) 0.036(2) -0.0027(18) 0.0110(19) -0.0070(19)
C12 0.032(2) 0.033(2) 0.034(2) 0.0022(17) 0.0135(17) -0.0049(17)
C13 0.036(2) 0.028(2) 0.029(2) 0.0026(16) 0.0144(17) -0.0034(17)
C14 0.044(2) 0.034(2) 0.026(2) -0.0011(16) 0.0093(18) -0.0061(18)
C15 0.053(3) 0.0183(19) 0.042(2) 0.0031(17) 0.020(2) 0.0016(18)
Fe2 0.0279(3) 0.0221(3) 0.0340(3) -0.0061(2) 0.0101(2) -0.0001(2)
O2 0.0414(16) 0.0442(16) 0.0340(15) 0.0114(13) 0.0212(13) 0.0041(13)
N6 0.0315(17) 0.0303(16) 0.0343(17) 0.0083(13) 0.0127(14) 0.0035(13)
C16 0.033(2) 0.029(2) 0.035(2) 0.0060(17) 0.0158(18) 0.0047(17)
C17 0.032(2) 0.035(2) 0.041(2) 0.0094(18) 0.0134(19) -0.0049(18)
C18 0.035(2) 0.030(2) 0.029(2) 0.0047(16) 0.0113(17) -0.0008(17)
N5 0.023(4) 0.024(4) 0.024(4) 0.002(3) 0.013(3) 0.002(3)
N7 0.035(5) 0.010(5) 0.031(4) 0.000(3) 0.015(3) 0.000(3)
N8 0.030(5) 0.027(4) 0.021(4) 0.000(3) 0.010(3) -0.002(3)
C19 0.034(5) 0.033(7) 0.027(6) -0.003(4) 0.009(4) 0.000(4)
C20 0.029(4) 0.029(4) 0.025(4) 0.002(3) 0.009(3) -0.002(3)
C21 0.041(5) 0.027(4) 0.028(4) 0.001(3) 0.010(3) -0.006(3)
C22 0.033(4) 0.031(4) 0.037(4) 0.002(3) 0.013(3) 0.003(3)
C23 0.033(4) 0.027(3) 0.023(4) -0.002(3) 0.010(3) -0.004(3)
C24 0.029(5) 0.027(5) 0.020(5) -0.004(4) 0.005(4) 0.001(4)
C25 0.035(4) 0.017(4) 0.051(5) 0.004(3) 0.012(4) 0.004(3)
C26 0.046(5) 0.033(4) 0.036(4) -0.007(3) 0.017(3) -0.003(4)
C27 0.034(4) 0.026(4) 0.022(4) 0.000(3) 0.012(3) 0.004(3)
C28 0.035(5) 0.021(4) 0.020(5) 0.003(4) 0.011(5) 0.002(3)
C29 0.042(4) 0.027(4) 0.025(4) 0.001(3) 0.013(3) 0.002(3)
C30 0.047(6) 0.026(5) 0.040(7) 0.009(5) 0.021(5) 0.001(5)
N5A 0.034(4) 0.027(4) 0.019(4) 0.004(3) 0.011(3) -0.003(3)
N7A 0.043(5) 0.024(6) 0.025(4) 0.002(3) 0.020(4) 0.003(3)
N8A 0.028(4) 0.022(4) 0.025(4) 0.003(3) 0.013(3) 0.001(3)
C19A 0.038(5) 0.025(7) 0.018(5) 0.003(4) 0.015(4) 0.002(4)
C20A 0.034(4) 0.036(5) 0.030(4) 0.000(4) 0.008(3) 0.006(3)
C21A 0.030(4) 0.053(5) 0.033(4) -0.007(4) 0.007(3) -0.004(3)
C22A 0.044(5) 0.031(4) 0.028(4) 0.004(3) 0.012(4) 0.009(3)
C23A 0.033(4) 0.031(4) 0.026(4) -0.002(3) 0.016(3) 0.000(3)
C24A 0.033(6) 0.023(5) 0.027(6) 0.003(4) 0.017(5) -0.003(4)
C25A 0.039(5) 0.025(4) 0.047(6) -0.001(4) 0.020(4) -0.003(3)
C26A 0.036(4) 0.038(4) 0.030(4) -0.001(3) 0.012(3) -0.003(3)
C27A 0.039(5) 0.022(4) 0.027(4) 0.001(3) 0.017(4) 0.004(3)
C28A 0.031(4) 0.024(4) 0.025(4) 0.001(4) 0.012(4) -0.002(3)
C29A 0.041(4) 0.031(4) 0.027(3) 0.003(3) 0.014(3) -0.004(3)
C30A 0.031(5) 0.025(5) 0.037(6) 0.005(4) 0.009(4) -0.001(4)
F102 0.0513(14) 0.0210(10) 0.0306(12) 0.0061(9) 0.0175(10) 0.0020(10)
F103 0.0565(15) 0.0300(12) 0.0268(12) 0.0077(9) 0.0146(10) 0.0055(10)
F104 0.0471(14) 0.0333(12) 0.0298(12) -0.0035(9) 0.0100(10) 0.0034(10)
F105 0.0498(14) 0.0224(11) 0.0392(13) 0.0014(9) 0.0146(11) -0.0005(10)
F106 0.0489(14) 0.0236(11) 0.0316(12) 0.0070(9) 0.0168(10) 0.0007(10)
F112 0.0430(13) 0.0249(11) 0.0353(12) -0.0005(9) 0.0187(10) -0.0040(9)
F113 0.0335(13) 0.0521(14) 0.0458(14) -0.0084(11) 0.0214(11) -0.0082(11)
F114 0.0381(13) 0.0478(14) 0.0450(14) -0.0057(11) 0.0158(11) 0.0142(11)
F115 0.0508(14) 0.0249(11) 0.0358(12) 0.0025(9) 0.0126(11) 0.0106(10)
F116 0.0388(13) 0.0247(11) 0.0369(12) 0.0085(9) 0.0162(10) 0.0028(9)
F122 0.0374(13) 0.0246(11) 0.0492(14) -0.0011(10) 0.0131(11) -0.0011(10)
F123 0.0362(14) 0.0347(14) 0.091(2) 0.0244(14) 0.0020(14) -0.0057(11)
F124 0.0339(15) 0.132(3) 0.086(2) 0.055(2) 0.0120(15) -0.0198(17)
F125 0.0413(16) 0.168(3) 0.0486(17) 0.0380(19) 0.0287(14) 0.0107(18)
F126 0.0486(15) 0.0730(18) 0.0308(13) 0.0097(12) 0.0243(11) 0.0143(13)
F92B 0.0521(14) 0.0397(13) 0.0293(12) 0.0050(10) 0.0211(11) 0.0158(11)
F93B 0.0426(13) 0.0302(12) 0.0376(13) -0.0006(10) 0.0098(10) 0.0102(10)
F94B 0.0443(14) 0.0418(13) 0.0301(12) 0.0123(10) 0.0047(10) 0.0015(11)
F95B 0.0532(15) 0.0724(17) 0.0228(12) 0.0040(11) 0.0152(11) 0.0095(13)
F96B 0.0454(13) 0.0351(12) 0.0303(12) -0.0066(9) 0.0173(10) 0.0066(10)
C101 0.034(2) 0.0263(19) 0.028(2) 0.0054(15) 0.0186(17) 0.0064(16)
C102 0.040(2) 0.0194(18) 0.031(2) 0.0036(15) 0.0194(18) 0.0035(16)
C103 0.042(2) 0.028(2) 0.026(2) 0.0059(16) 0.0168(17) 0.0067(17)
C104 0.034(2) 0.029(2) 0.031(2) -0.0030(17) 0.0135(18) 0.0054(17)
C105 0.039(2) 0.0193(18) 0.035(2) 0.0023(16) 0.0179(18) 0.0048(16)
C106 0.040(2) 0.0253(19) 0.027(2) 0.0059(16) 0.0167(18) 0.0049(17)
C111 0.029(2) 0.0250(19) 0.0210(18) -0.0010(15) 0.0072(16) 0.0010(16)
C112 0.034(2) 0.0257(19) 0.0229(19) -0.0013(15) 0.0088(16) -0.0016(16)
C113 0.031(2) 0.040(2) 0.025(2) -0.0055(17) 0.0125(17) -0.0049(18)
C114 0.028(2) 0.039(2) 0.026(2) -0.0065(17) 0.0060(16) 0.0077(18)
C115 0.036(2) 0.0240(19) 0.0225(19) -0.0009(15) 0.0042(16) 0.0051(17)
C116 0.030(2) 0.0278(19) 0.0217(19) 0.0009(15) 0.0094(16) -0.0024(16)
C121 0.033(2) 0.032(2) 0.031(2) 0.0156(17) 0.0136(18) 0.0070(17)
C122 0.030(2) 0.031(2) 0.046(2) 0.0169(19) 0.0145(19) 0.0063(18)
C123 0.032(2) 0.038(2) 0.060(3) 0.024(2) 0.003(2) -0.003(2)
C124 0.031(3) 0.085(4) 0.060(3) 0.047(3) 0.014(2) 0.000(3)
C125 0.030(2) 0.095(4) 0.044(3) 0.031(3) 0.018(2) 0.009(3)
C126 0.032(2) 0.057(3) 0.038(2) 0.021(2) 0.014(2) 0.011(2)
C91B 0.033(2) 0.0214(18) 0.0242(19) 0.0016(15) 0.0142(16) -0.0016(16)
C92B 0.041(2) 0.0258(19) 0.0220(19) -0.0006(15) 0.0163(17) 0.0000(17)
C93B 0.035(2) 0.0184(18) 0.033(2) 0.0013(15) 0.0101(17) 0.0034(16)
C94B 0.034(2) 0.027(2) 0.027(2) 0.0068(16) 0.0046(17) -0.0009(17)
C95B 0.041(2) 0.038(2) 0.0183(19) -0.0009(16) 0.0128(17) -0.0054(18)
C96B 0.035(2) 0.0222(18) 0.027(2) -0.0038(15) 0.0143(17) -0.0001(16)
B3 0.035(2) 0.022(2) 0.026(2) 0.0026(17) 0.0140(18) 0.0041(18)
F12B 0.0378(12) 0.0242(11) 0.0309(11) -0.0023(9) 0.0097(10) -0.0011(9)
F13B 0.0421(13) 0.0300(12) 0.0414(13) 0.0078(10) 0.0117(11) 0.0085(10)
F14B 0.0320(12) 0.0531(14) 0.0253(12) 0.0083(10) 0.0070(10) 0.0073(10)
F15B 0.0357(12) 0.0470(13) 0.0222(11) -0.0060(10) 0.0073(9) -0.0044(10)
F16B 0.0349(12) 0.0260(11) 0.0242(11) -0.0045(8) 0.0094(9) -0.0037(9)
F22B 0.0304(12) 0.0379(12) 0.0345(12) 0.0033(10) 0.0123(10) -0.0079(10)
F23B 0.0505(15) 0.0361(13) 0.0483(15) 0.0091(11) 0.0086(12) -0.0202(11)
F24B 0.0696(17) 0.0176(11) 0.0565(16) 0.0097(10) 0.0078(13) -0.0066(11)
F25B 0.0449(14) 0.0279(11) 0.0401(13) 0.0015(10) 0.0065(11) 0.0071(10)
F26B 0.0293(11) 0.0239(10) 0.0339(12) -0.0012(9) 0.0105(9) -0.0009(9)
F32B 0.0359(12) 0.0208(10) 0.0281(11) -0.0067(8) 0.0140(9) -0.0044(9)
F33B 0.0401(12) 0.0280(11) 0.0300(11) -0.0043(9) 0.0201(10) -0.0028(9)
F34B 0.0357(12) 0.0265(11) 0.0335(12) 0.0009(9) 0.0163(10) -0.0070(9)
F35B 0.0433(13) 0.0214(11) 0.0366(12) -0.0078(9) 0.0162(10) -0.0096(9)
F36B 0.0360(12) 0.0210(10) 0.0254(11) -0.0052(8) 0.0142(9) -0.0023(9)
F42B 0.0287(11) 0.0307(11) 0.0277(11) -0.0021(9) 0.0100(9) 0.0000(9)
F43B 0.0397(13) 0.0398(12) 0.0229(11) -0.0037(9) 0.0058(10) -0.0018(10)
F44B 0.0540(15) 0.0426(13) 0.0262(12) -0.0049(10) 0.0189(11) 0.0019(11)
F45B 0.0435(14) 0.0515(14) 0.0353(13) 0.0025(11) 0.0228(11) 0.0108(11)
F46B 0.0303(12) 0.0437(13) 0.0269(11) 0.0018(9) 0.0104(10) 0.0044(10)
C11B 0.0267(19) 0.0268(19) 0.0230(19) 0.0010(15) 0.0136(16) -0.0017(15)
C12B 0.030(2) 0.028(2) 0.0237(19) -0.0004(16) 0.0133(16) -0.0049(16)
C13B 0.031(2) 0.027(2) 0.034(2) 0.0061(16) 0.0135(17) 0.0033(17)
C14B 0.025(2) 0.042(2) 0.023(2) 0.0055(17) 0.0077(16) 0.0009(17)
C15B 0.030(2) 0.037(2) 0.0191(19) -0.0071(16) 0.0102(16) -0.0074(17)
C16B 0.029(2) 0.0246(19) 0.028(2) -0.0001(15) 0.0138(17) -0.0054(16)
C21B 0.032(2) 0.0241(19) 0.0224(18) -0.0020(15) 0.0090(16) -0.0058(16)
C22B 0.030(2) 0.029(2) 0.0230(19) 0.0029(15) 0.0053(16) -0.0036(17)
C23B 0.038(2) 0.033(2) 0.027(2) 0.0024(17) 0.0068(17) -0.0134(19)
C24B 0.051(3) 0.0171(19) 0.032(2) 0.0046(16) 0.0031(19) -0.0074(18)
C25B 0.035(2) 0.0244(19) 0.026(2) 0.0035(15) 0.0038(16) 0.0022(17)
C26B 0.032(2) 0.0245(19) 0.0202(18) -0.0021(14) 0.0080(16) -0.0046(16)
C31B 0.0278(19) 0.0180(17) 0.0218(18) -0.0005(14) 0.0095(15) 0.0019(15)
C32B 0.029(2) 0.0141(17) 0.0269(19) -0.0026(14) 0.0067(16) -0.0013(15)
C33B 0.033(2) 0.0212(18) 0.0221(18) 0.0011(14) 0.0133(16) 0.0028(15)
C34B 0.0240(19) 0.0217(18) 0.031(2) 0.0020(15) 0.0112(16) -0.0023(15)
C35B 0.033(2) 0.0150(17) 0.0260(19) -0.0033(14) 0.0082(16) -0.0044(15)
C36B 0.030(2) 0.0182(17) 0.0212(18) 0.0003(14) 0.0083(15) 0.0034(15)
C41B 0.030(2) 0.0188(17) 0.0262(19) -0.0010(14) 0.0128(16) -0.0024(15)
C42B 0.029(2) 0.0194(18) 0.028(2) 0.0009(15) 0.0107(16) -0.0031(15)
C43B 0.033(2) 0.0199(18) 0.026(2) 0.0011(15) 0.0073(17) -0.0043(16)
C44B 0.048(2) 0.0226(19) 0.023(2) -0.0028(15) 0.0171(18) -0.0031(17)
C45B 0.039(2) 0.0248(19) 0.033(2) 0.0007(16) 0.0203(19) 0.0029(17)
C46B 0.028(2) 0.0225(18) 0.027(2) 0.0029(15) 0.0065(17) -0.0012(15)
B1 0.028(2) 0.021(2) 0.025(2) -0.0014(17) 0.0083(18) -0.0016(17)
F52B 0.0314(12) 0.0255(11) 0.0344(12) -0.0025(9) 0.0111(9) -0.0013(9)
F53B 0.0447(14) 0.0290(12) 0.0386(13) -0.0067(10) 0.0069(11) -0.0103(10)
F54B 0.0722(17) 0.0190(11) 0.0443(14) -0.0101(10) 0.0136(12) 0.0020(11)
F55B 0.0520(15) 0.0389(13) 0.0475(14) -0.0107(11) 0.0149(12) 0.0166(12)
F56B 0.0317(12) 0.0385(12) 0.0419(13) -0.0062(10) 0.0135(10) 0.0029(10)
F62B 0.0439(13) 0.0173(10) 0.0311(12) 0.0025(8) 0.0065(10) 0.0005(9)
F63B 0.0497(14) 0.0262(11) 0.0329(12) 0.0036(9) -0.0016(11) 0.0059(10)
F64B 0.0356(12) 0.0325(12) 0.0327(12) -0.0031(9) -0.0022(10) -0.0016(10)
F65B 0.0432(13) 0.0201(10) 0.0349(12) 0.0005(9) 0.0074(10) -0.0063(9)
F66B 0.0408(12) 0.0218(10) 0.0273(11) 0.0056(9) 0.0061(9) -0.0017(9)
F72B 0.0438(13) 0.0204(10) 0.0306(11) 0.0051(9) 0.0172(10) 0.0037(9)
F73B 0.0480(14) 0.0401(13) 0.0406(13) 0.0002(10) 0.0263(11) -0.0005(11)
F74B 0.0348(13) 0.0449(14) 0.0476(14) -0.0147(11) 0.0148(11) 0.0069(11)
F75B 0.0501(15) 0.0312(12) 0.0495(15) 0.0016(11) 0.0084(12) 0.0174(11)
F76B 0.0479(14) 0.0216(11) 0.0340(12) 0.0063(9) 0.0123(10) 0.0016(10)
F82B 0.0336(12) 0.0336(12) 0.0302(12) 0.0039(9) 0.0067(9) -0.0056(10)
F83B 0.0530(15) 0.0479(14) 0.0249(12) 0.0065(10) 0.0042(11) -0.0070(12)
F84B 0.0710(17) 0.0541(15) 0.0292(13) 0.0082(11) 0.0222(12) -0.0076(13)
F85B 0.0522(15) 0.0490(14) 0.0395(13) -0.0025(11) 0.0266(12) -0.0117(12)
F86B 0.0333(12) 0.0442(13) 0.0307(12) -0.0038(10) 0.0120(10) -0.0076(10)
C51B 0.035(2) 0.0225(18) 0.0195(18) 0.0022(14) 0.0086(16) 0.0009(16)
C52B 0.031(2) 0.0242(19) 0.0223(18) 0.0013(15) 0.0093(16) 0.0043(16)
C53B 0.038(2) 0.026(2) 0.0221(19) -0.0019(15) 0.0044(16) -0.0044(18)
C54B 0.058(3) 0.0183(19) 0.028(2) -0.0058(16) 0.0103(19) 0.0032(19)
C55B 0.041(2) 0.028(2) 0.028(2) 0.0010(16) 0.0111(18) 0.0111(19)
C56B 0.031(2) 0.033(2) 0.0241(19) -0.0014(16) 0.0094(16) 0.0034(17)
C61B 0.031(2) 0.0206(18) 0.0245(19) 0.0001(14) 0.0130(16) 0.0019(15)
C62B 0.032(2) 0.0181(18) 0.031(2) -0.0014(15) 0.0114(17) 0.0001(15)
C63B 0.030(2) 0.0236(19) 0.026(2) 0.0063(15) 0.0057(16) 0.0082(16)
C64B 0.025(2) 0.029(2) 0.027(2) -0.0040(16) 0.0042(16) -0.0003(16)
C65B 0.030(2) 0.0205(18) 0.032(2) -0.0012(15) 0.0125(17) -0.0012(16)
C66B 0.029(2) 0.0210(18) 0.0235(19) 0.0073(15) 0.0076(16) 0.0044(15)
C71B 0.029(2) 0.0156(17) 0.0248(19) -0.0013(14) 0.0061(16) -0.0037(15)
C72B 0.035(2) 0.0154(17) 0.029(2) -0.0021(15) 0.0102(17) 0.0001(16)
C73B 0.038(2) 0.0257(19) 0.028(2) -0.0051(16) 0.0143(18) -0.0060(17)
C74B 0.027(2) 0.032(2) 0.037(2) -0.0126(18) 0.0099(17) 0.0016(17)
C75B 0.036(2) 0.0207(19) 0.035(2) -0.0019(16) 0.0025(18) 0.0060(17)
C76B 0.035(2) 0.0192(18) 0.030(2) 0.0003(15) 0.0065(17) -0.0012(16)
C81B 0.036(2) 0.0172(17) 0.0239(19) 0.0003(14) 0.0071(17) -0.0015(16)
C82B 0.035(2) 0.0242(19) 0.031(2) -0.0016(16) 0.0128(18) -0.0039(16)
C83B 0.044(2) 0.026(2) 0.027(2) 0.0008(16) 0.0049(19) -0.0028(18)
C84B 0.059(3) 0.026(2) 0.026(2) 0.0034(16) 0.020(2) -0.0035(19)
C85B 0.042(2) 0.025(2) 0.037(2) -0.0059(17) 0.021(2) -0.0097(17)
C86B 0.034(2) 0.0223(19) 0.032(2) -0.0046(16) 0.0101(18) -0.0044(16)
B2 0.030(2) 0.022(2) 0.028(2) 0.0019(17) 0.0097(18) -0.0006(18)
O1S 0.062(2) 0.0483(18) 0.0333(16) 0.0073(13) 0.0180(15) 0.0022(15)
C1S 0.056(4) 0.137(6) 0.077(4) 0.037(4) 0.025(3) 0.004(4)
C2S 0.059(3) 0.048(3) 0.042(3) 0.003(2) 0.009(2) -0.016(2)
C3S 0.068(3) 0.055(3) 0.048(3) 0.009(2) 0.026(3) 0.001(3)
C4S 0.092(4) 0.042(3) 0.096(4) 0.013(3) 0.045(4) 0.006(3)

loop_
_atom_type_symbol
_atom_type_description
_atom_type_scat_dispersion_real
_atom_type_scat_dispersion_imag
_atom_type_scat_source
C C 0.0034 0.0017 'ANOMDisVal Program in PLATON Spek, A. L. J. Appl. Crystallogr. 2003, 36, 7-13'
H H 0.0000 0.0000 'ANOMDisVal Program in PLATON Spek, A. L. J. Appl. Crystallogr. 2003, 36, 7-13'
B B 0.0017 0.0007 'ANOMDisVal Program in PLATON Spek, A. L. J. Appl. Crystallogr. 2003, 36, 7-13'
F F 0.0185 0.0109 'ANOMDisVal Program in PLATON Spek, A. L. J. Appl. Crystallogr. 2003, 36, 7-13'
N N 0.0065 0.0035 'ANOMDisVal Program in PLATON Spek, A. L. J. Appl. Crystallogr. 2003, 36, 7-13'
O O 0.0115 0.0064 'ANOMDisVal Program in PLATON Spek, A. L. J. Appl. Crystallogr. 2003, 36, 7-13'
Fe Fe 0.3511 0.8892 'ANOMDisVal Program in PLATON Spek, A. L. J. Appl. Crystallogr. 2003, 36, 7-13'

loop_
_geom_angle_atom_site_label_1
_geom_angle_atom_site_label_2
_geom_angle_atom_site_label_3
_geom_angle
_geom_angle_site_symmetry_1
_geom_angle_site_symmetry_3
_geom_angle_publ_flag
O1 Fe1 N1 171.09(11) . . ?
O1 Fe1 N2 106.51(11) . . ?
O1 Fe1 N3 91.13(11) . . ?
O1 Fe1 N4 97.64(11) . . ?
N2 Fe1 N1 81.48(11) . . ?
N2 Fe1 N3 115.99(11) . . ?
N2 Fe1 N4 114.18(11) . . ?
N3 Fe1 N1 81.65(11) . . ?
N4 Fe1 N1 82.24(11) . . ?
N4 Fe1 N3 123.80(11) . . ?
C1 O1 Fe1 135.1(2) . . ?
C4 N1 Fe1 108.1(2) . . ?
C4 N1 C12 111.2(3) . . ?
C8 N1 Fe1 107.3(2) . . ?
C8 N1 C4 111.5(3) . . ?
C8 N1 C12 111.3(3) . . ?
C12 N1 Fe1 107.3(2) . . ?
C5 N2 Fe1 107.8(2) . . ?
C5 N2 C6 110.8(3) . . ?
C5 N2 C7 109.0(3) . . ?
C6 N2 Fe1 106.3(2) . . ?
C6 N2 C7 107.1(3) . . ?
C7 N2 Fe1 115.7(2) . . ?
C9 N3 Fe1 107.2(2) . . ?
C9 N3 C10 110.8(3) . . ?
C9 N3 C11 109.2(3) . . ?
C10 N3 Fe1 105.7(2) . . ?
C11 N3 Fe1 117.0(2) . . ?
C11 N3 C10 106.8(3) . . ?
C13 N4 Fe1 105.5(2) . . ?
C14 N4 Fe1 112.4(2) . . ?
C14 N4 C13 110.6(3) . . ?
C15 N4 Fe1 111.1(2) . . ?
C15 N4 C13 109.2(3) . . ?
C15 N4 C14 107.9(3) . . ?
O1 C1 C2 120.9(3) . . ?
O1 C1 C3 120.7(3) . . ?
C3 C1 C2 118.3(3) . . ?
C1 C2 H2 119.6 . . ?
C3 C2 C1 120.8(4) 3_666 . ?
C3 C2 H2 119.6 3_666 . ?
C1 C3 H3 119.6 . . ?
C2 C3 C1 120.8(4) 3_666 . ?
C2 C3 H3 119.6 3_666 . ?
N1 C4 H4A 109.6 . . ?
N1 C4 H4B 109.6 . . ?
N1 C4 C5 110.4(3) . . ?
H4A C4 H4B 108.1 . . ?
C5 C4 H4A 109.6 . . ?
C5 C4 H4B 109.6 . . ?
N2 C5 C4 111.7(3) . . ?
N2 C5 H5A 109.3 . . ?
N2 C5 H5B 109.3 . . ?
C4 C5 H5A 109.3 . . ?
C4 C5 H5B 109.3 . . ?
H5A C5 H5B 107.9 . . ?
N2 C6 H6A 109.5 . . ?
N2 C6 H6B 109.5 . . ?
N2 C6 H6C 109.5 . . ?
H6A C6 H6B 109.5 . . ?
H6A C6 H6C 109.5 . . ?
H6B C6 H6C 109.5 . . ?
N2 C7 H7A 109.5 . . ?
N2 C7 H7B 109.5 . . ?
N2 C7 H7C 109.5 . . ?
H7A C7 H7B 109.5 . . ?
H7A C7 H7C 109.5 . . ?
H7B C7 H7C 109.5 . . ?
N1 C8 H8A 109.6 . . ?
N1 C8 H8B 109.6 . . ?
N1 C8 C9 110.1(3) . . ?
H8A C8 H8B 108.2 . . ?
C9 C8 H8A 109.6 . . ?
C9 C8 H8B 109.6 . . ?
N3 C9 C8 112.0(3) . . ?
N3 C9 H9A 109.2 . . ?
N3 C9 H9B 109.2 . . ?
C8 C9 H9A 109.2 . . ?
C8 C9 H9B 109.2 . . ?
H9A C9 H9B 107.9 . . ?
N3 C10 H10A 109.5 . . ?
N3 C10 H10B 109.5 . . ?
N3 C10 H10C 109.5 . . ?
H10A C10 H10B 109.5 . . ?
H10A C10 H10C 109.5 . . ?
H10B C10 H10C 109.5 . . ?
N3 C11 H11A 109.5 . . ?
N3 C11 H11B 109.5 . . ?
N3 C11 H11C 109.5 . . ?
H11A C11 H11B 109.5 . . ?
H11A C11 H11C 109.5 . . ?
H11B C11 H11C 109.5 . . ?
N1 C12 H12A 109.5 . . ?
N1 C12 H12B 109.5 . . ?
N1 C12 C13 110.6(3) . . ?
H12A C12 H12B 108.1 . . ?
C13 C12 H12A 109.5 . . ?
C13 C12 H12B 109.5 . . ?
N4 C13 C12 111.3(3) . . ?
N4 C13 H13A 109.4 . . ?
N4 C13 H13B 109.4 . . ?
C12 C13 H13A 109.4 . . ?
C12 C13 H13B 109.4 . . ?
H13A C13 H13B 108.0 . . ?
N4 C14 H14A 109.5 . . ?
N4 C14 H14B 109.5 . . ?
N4 C14 H14C 109.5 . . ?
H14A C14 H14B 109.5 . . ?
H14A C14 H14C 109.5 . . ?
H14B C14 H14C 109.5 . . ?
N4 C15 H15A 109.5 . . ?
N4 C15 H15B 109.5 . . ?
N4 C15 H15C 109.5 . . ?
H15A C15 H15B 109.5 . . ?
H15A C15 H15C 109.5 . . ?
H15B C15 H15C 109.5 . . ?
O2 Fe2 N6 94.31(12) . . ?
O2 Fe2 N5 169.4(2) . . ?
O2 Fe2 N7 95.3(3) . . ?
O2 Fe2 N8 111.0(3) . . ?
O2 Fe2 N5A 175.1(3) . . ?
O2 Fe2 N7A 100.4(3) . . ?
O2 Fe2 N8A 97.1(2) . . ?
N6 Fe2 N5 80.1(3) . . ?
N6 Fe2 N7 112.7(3) . . ?
N6 Fe2 N8A 116.6(3) . . ?
N7 Fe2 N5 78.7(4) . . ?
N8 Fe2 N6 117.1(3) . . ?
N8 Fe2 N5 79.5(3) . . ?
N8 Fe2 N7 120.4(4) . . ?
N5A Fe2 N6 83.1(3) . . ?
N5A Fe2 N8A 80.4(3) . . ?
N7A Fe2 N6 123.8(3) . . ?
N7A Fe2 N5A 84.6(4) . . ?
N7A Fe2 N8A 114.8(4) . . ?
C16 O2 Fe2 140.6(2) . . ?
C20 N6 Fe2 110.0(3) . . ?
C21 N6 Fe2 109.8(3) . . ?
C21 N6 C20 102.7(5) . . ?
C22 N6 Fe2 118.9(4) . . ?
C22 N6 C20 107.7(5) . . ?
C22 N6 C21 106.4(5) . . ?
C20A N6 Fe2 107.0(4) . . ?
C20A N6 C21A 116.4(5) . . ?
C20A N6 C22A 113.9(5) . . ?
C21A N6 Fe2 114.7(4) . . ?
C21A N6 C22A 104.9(5) . . ?
C22A N6 Fe2 98.8(3) . . ?
O2 C16 C17 121.3(3) . . ?
O2 C16 C18 120.8(3) . . ?
C17 C16 C18 117.9(3) . . ?
C16 C17 H17 119.4 . . ?
C18 C17 C16 121.3(4) 3_767 . ?
C18 C17 H17 119.4 3_767 . ?
C16 C18 H18 119.6 . . ?
C17 C18 C16 120.8(4) 3_767 . ?
C17 C18 H18 119.6 3_767 . ?
C19 N5 Fe2 108.5(11) . . ?
C23 N5 Fe2 108.1(6) . . ?
C23 N5 C19 111.3(12) . . ?
C27 N5 Fe2 105.9(5) . . ?
C27 N5 C19 112.2(12) . . ?
C27 N5 C23 110.6(8) . . ?
C24 N7 Fe2 108.7(8) . . ?
C24 N7 C25 110.7(11) . . ?
C24 N7 C26 109.7(10) . . ?
C25 N7 Fe2 108.3(7) . . ?
C26 N7 Fe2 111.1(7) . . ?
C26 N7 C25 108.4(9) . . ?
C28 N8 Fe2 111.8(6) . . ?
C28 N8 C29 111.1(9) . . ?
C28 N8 C30 109.7(9) . . ?
C29 N8 Fe2 105.3(6) . . ?
C30 N8 Fe2 111.5(7) . . ?
C30 N8 C29 107.3(8) . . ?
N5 C19 H19A 109.5 . . ?
N5 C19 H19B 109.5 . . ?
N5 C19 C20 110.5(14) . . ?
H19A C19 H19B 108.1 . . ?
C20 C19 H19A 109.5 . . ?
C20 C19 H19B 109.5 . . ?
N6 C20 H20A 109.3 . . ?
N6 C20 H20B 109.3 . . ?
C19 C20 N6 111.6(11) . . ?
C19 C20 H20A 109.3 . . ?
C19 C20 H20B 109.3 . . ?
H20A C20 H20B 108.0 . . ?
N6 C21 H21A 109.5 . . ?
N6 C21 H21B 109.5 . . ?
N6 C21 H21C 109.5 . . ?
H21A C21 H21B 109.5 . . ?
H21A C21 H21C 109.5 . . ?
H21B C21 H21C 109.5 . . ?
N6 C22 H22A 109.5 . . ?
N6 C22 H22B 109.5 . . ?
N6 C22 H22C 109.5 . . ?
H22A C22 H22B 109.5 . . ?
H22A C22 H22C 109.5 . . ?
H22B C22 H22C 109.5 . . ?
N5 C23 H23A 109.5 . . ?
N5 C23 H23B 109.5 . . ?
N5 C23 C24 110.6(8) . . ?
H23A C23 H23B 108.1 . . ?
C24 C23 H23A 109.5 . . ?
C24 C23 H23B 109.5 . . ?
N7 C24 C23 112.2(12) . . ?
N7 C24 H24A 109.2 . . ?
N7 C24 H24B 109.2 . . ?
C23 C24 H24A 109.2 . . ?
C23 C24 H24B 109.2 . . ?
H24A C24 H24B 107.9 . . ?
N7 C25 H25A 109.5 . . ?
N7 C25 H25B 109.5 . . ?
N7 C25 H25C 109.5 . . ?
H25A C25 H25B 109.5 . . ?
H25A C25 H25C 109.5 . . ?
H25B C25 H25C 109.5 . . ?
N7 C26 H26A 109.5 . . ?
N7 C26 H26B 109.5 . . ?
N7 C26 H26C 109.5 . . ?
H26A C26 H26B 109.5 . . ?
H26A C26 H26C 109.5 . . ?
H26B C26 H26C 109.5 . . ?
N5 C27 H27A 109.7 . . ?
N5 C27 H27B 109.7 . . ?
N5 C27 C28 110.0(7) . . ?
H27A C27 H27B 108.2 . . ?
C28 C27 H27A 109.7 . . ?
C28 C27 H27B 109.7 . . ?
N8 C28 C27 110.7(7) . . ?
N8 C28 H28A 109.5 . . ?
N8 C28 H28B 109.5 . . ?
C27 C28 H28A 109.5 . . ?
C27 C28 H28B 109.5 . . ?
H28A C28 H28B 108.1 . . ?
N8 C29 H29A 109.5 . . ?
N8 C29 H29B 109.5 . . ?
N8 C29 H29C 109.5 . . ?
H29A C29 H29B 109.5 . . ?
H29A C29 H29C 109.5 . . ?
H29B C29 H29C 109.5 . . ?
N8 C30 H30A 109.5 . . ?
N8 C30 H30B 109.5 . . ?
N8 C30 H30C 109.5 . . ?
H30A C30 H30B 109.5 . . ?
H30A C30 H30C 109.5 . . ?
H30B C30 H30C 109.5 . . ?
C19A N5A Fe2 105.3(10) . . ?
C19A N5A C23A 110.9(11) . . ?
C19A N5A C27A 111.8(11) . . ?
C23A N5A Fe2 107.4(6) . . ?
C27A N5A Fe2 111.6(6) . . ?
C27A N5A C23A 109.5(8) . . ?
C24A N7A Fe2 105.7(8) . . ?
C25A N7A Fe2 115.0(7) . . ?
C25A N7A C24A 107.9(10) . . ?
C25A N7A C26A 107.3(9) . . ?
C26A N7A Fe2 111.2(7) . . ?
C26A N7A C24A 109.7(10) . . ?
C28A N8A Fe2 107.0(6) . . ?
C29A N8A Fe2 118.5(7) . . ?
C29A N8A C28A 107.6(8) . . ?
C30A N8A Fe2 106.0(7) . . ?
C30A N8A C28A 110.5(9) . . ?
C30A N8A C29A 107.1(8) . . ?
N5A C19A H19C 109.4 . . ?
N5A C19A H19D 109.4 . . ?
N5A C19A C20A 111.2(14) . . ?
H19C C19A H19D 108.0 . . ?
C20A C19A H19C 109.4 . . ?
C20A C19A H19D 109.4 . . ?
N6 C20A C19A 112.8(9) . . ?
N6 C20A H20C 109.0 . . ?
N6 C20A H20D 109.0 . . ?
C19A C20A H20C 109.0 . . ?
C19A C20A H20D 109.0 . . ?
H20C C20A H20D 107.8 . . ?
N6 C21A H21D 109.5 . . ?
N6 C21A H21E 109.5 . . ?
N6 C21A H21F 109.5 . . ?
H21D C21A H21E 109.5 . . ?
H21D C21A H21F 109.5 . . ?
H21E C21A H21F 109.5 . . ?
N6 C22A H22D 109.5 . . ?
N6 C22A H22E 109.5 . . ?
N6 C22A H22F 109.5 . . ?
H22D C22A H22E 109.5 . . ?
H22D C22A H22F 109.5 . . ?
H22E C22A H22F 109.5 . . ?
N5A C23A H23C 109.6 . . ?
N5A C23A H23D 109.6 . . ?
N5A C23A C24A 110.5(9) . . ?
H23C C23A H23D 108.1 . . ?
C24A C23A H23C 109.6 . . ?
C24A C23A H23D 109.6 . . ?
N7A C24A H24C 109.9 . . ?
N7A C24A H24D 109.9 . . ?
C23A C24A N7A 109.1(10) . . ?
C23A C24A H24C 109.9 . . ?
C23A C24A H24D 109.9 . . ?
H24C C24A H24D 108.3 . . ?
N7A C25A H25D 109.5 . . ?
N7A C25A H25E 109.5 . . ?
N7A C25A H25F 109.5 . . ?
H25D C25A H25E 109.5 . . ?
H25D C25A H25F 109.5 . . ?
H25E C25A H25F 109.5 . . ?
N7A C26A H26D 109.5 . . ?
N7A C26A H26E 109.5 . . ?
N7A C26A H26F 109.5 . . ?
H26D C26A H26E 109.5 . . ?
H26D C26A H26F 109.5 . . ?
H26E C26A H26F 109.5 . . ?
N5A C27A H27C 109.6 . . ?
N5A C27A H27D 109.6 . . ?
N5A C27A C28A 110.3(7) . . ?
H27C C27A H27D 108.1 . . ?
C28A C27A H27C 109.6 . . ?
C28A C27A H27D 109.6 . . ?
N8A C28A C27A 110.7(8) . . ?
N8A C28A H28C 109.5 . . ?
N8A C28A H28D 109.5 . . ?
C27A C28A H28C 109.5 . . ?
C27A C28A H28D 109.5 . . ?
H28C C28A H28D 108.1 . . ?
N8A C29A H29D 109.5 . . ?
N8A C29A H29E 109.5 . . ?
N8A C29A H29F 109.5 . . ?
H29D C29A H29E 109.5 . . ?
H29D C29A H29F 109.5 . . ?
H29E C29A H29F 109.5 . . ?
N8A C30A H30D 109.5 . . ?
N8A C30A H30E 109.5 . . ?
N8A C30A H30F 109.5 . . ?
H30D C30A H30E 109.5 . . ?
H30D C30A H30F 109.5 . . ?
H30E C30A H30F 109.5 . . ?
C102 C101 B3 119.4(3) . . ?
C106 C101 C102 112.8(3) . . ?
C106 C101 B3 127.7(3) . . ?
F102 C102 C101 119.3(3) . . ?
F102 C102 C103 115.7(3) . . ?
C103 C102 C101 125.1(3) . . ?
F103 C103 C102 121.2(3) . . ?
F103 C103 C104 119.7(3) . . ?
C102 C103 C104 119.2(3) . . ?
F104 C104 C103 120.5(3) . . ?
F104 C104 C105 121.1(3) . . ?
C105 C104 C103 118.4(3) . . ?
F105 C105 C104 118.9(3) . . ?
F105 C105 C106 120.8(3) . . ?
C104 C105 C106 120.3(3) . . ?
F106 C106 C101 120.6(3) . . ?
F106 C106 C105 115.3(3) . . ?
C105 C106 C101 124.1(3) . . ?
C112 C111 B3 119.2(3) . . ?
C116 C111 C112 112.8(3) . . ?
C116 C111 B3 128.0(3) . . ?
F112 C112 C111 118.8(3) . . ?
F112 C112 C113 116.2(3) . . ?
C113 C112 C111 125.0(3) . . ?
F113 C113 C112 120.9(3) . . ?
F113 C113 C114 119.7(3) . . ?
C114 C113 C112 119.3(3) . . ?
F114 C114 C113 121.1(4) . . ?
F114 C114 C115 120.2(3) . . ?
C113 C114 C115 118.7(3) . . ?
F115 C115 C114 119.5(3) . . ?
F115 C115 C116 120.3(3) . . ?
C114 C115 C116 120.1(3) . . ?
F116 C116 C111 121.3(3) . . ?
F116 C116 C115 114.6(3) . . ?
C115 C116 C111 124.1(3) . . ?
C122 C121 B3 120.8(3) . . ?
C126 C121 C122 112.5(4) . . ?
C126 C121 B3 126.4(4) . . ?
F122 C122 C121 119.0(3) . . ?
F122 C122 C123 115.3(4) . . ?
C123 C122 C121 125.7(4) . . ?
F123 C123 C122 122.1(4) . . ?
F123 C123 C124 120.4(4) . . ?
C122 C123 C124 117.5(5) . . ?
F124 C124 C123 118.6(5) . . ?
F124 C124 C125 121.2(5) . . ?
C125 C124 C123 120.2(4) . . ?
F125 C125 C124 119.9(4) . . ?
F125 C125 C126 121.3(5) . . ?
C124 C125 C126 118.8(4) . . ?
F126 C126 C121 120.5(4) . . ?
F126 C126 C125 114.4(4) . . ?
C125 C126 C121 125.1(5) . . ?
C92B C91B B3 119.4(3) . . ?
C96B C91B C92B 112.2(3) . . ?
C96B C91B B3 128.1(3) . . ?
F92B C92B C91B 119.0(3) . . ?
F92B C92B C93B 115.3(3) . . ?
C93B C92B C91B 125.7(3) . . ?
F93B C93B C92B 121.6(3) . . ?
F93B C93B C94B 119.9(3) . . ?
C94B C93B C92B 118.5(3) . . ?
F94B C94B C93B 119.9(3) . . ?
F94B C94B C95B 120.9(3) . . ?
C95B C94B C93B 119.2(3) . . ?
F95B C95B C94B 120.0(3) . . ?
F95B C95B C96B 120.1(3) . . ?
C94B C95B C96B 119.9(3) . . ?
F96B C96B C91B 120.9(3) . . ?
F96B C96B C95B 114.8(3) . . ?
C95B C96B C91B 124.3(3) . . ?
C111 B3 C101 102.7(3) . . ?
C121 B3 C101 111.6(3) . . ?
C121 B3 C111 114.0(3) . . ?
C121 B3 C91B 102.1(3) . . ?
C91B B3 C101 113.9(3) . . ?
C91B B3 C111 112.9(3) . . ?
C12B C11B C16B 112.5(3) . . ?
C12B C11B B1 119.7(3) . . ?
C16B C11B B1 127.2(3) . . ?
F12B C12B C11B 118.7(3) . . ?
F12B C12B C13B 115.7(3) . . ?
C13B C12B C11B 125.6(3) . . ?
F13B C13B C12B 121.4(3) . . ?
F13B C13B C14B 119.5(3) . . ?
C12B C13B C14B 119.0(3) . . ?
F14B C14B C13B 120.7(3) . . ?
F14B C14B C15B 120.7(3) . . ?
C15B C14B C13B 118.6(3) . . ?
F15B C15B C14B 119.9(3) . . ?
F15B C15B C16B 120.2(3) . . ?
C14B C15B C16B 119.9(3) . . ?
F16B C16B C11B 121.0(3) . . ?
F16B C16B C15B 114.6(3) . . ?
C15B C16B C11B 124.4(3) . . ?
C22B C21B B1 118.8(3) . . ?
C26B C21B C22B 113.3(3) . . ?
C26B C21B B1 127.5(3) . . ?
F22B C22B C21B 119.6(3) . . ?
F22B C22B C23B 116.1(3) . . ?
C23B C22B C21B 124.3(4) . . ?
F23B C23B C22B 120.3(4) . . ?
F23B C23B C24B 119.9(3) . . ?
C24B C23B C22B 119.9(3) . . ?
F24B C24B C23B 120.9(4) . . ?
F24B C24B C25B 120.2(4) . . ?
C23B C24B C25B 119.0(3) . . ?
F25B C25B C24B 120.0(3) . . ?
F25B C25B C26B 120.7(3) . . ?
C24B C25B C26B 119.3(4) . . ?
F26B C26B C21B 121.5(3) . . ?
F26B C26B C25B 114.3(3) . . ?
C21B C26B C25B 124.2(3) . . ?
C32B C31B C36B 112.5(3) . . ?
C32B C31B B1 120.0(3) . . ?
C36B C31B B1 127.3(3) . . ?
F32B C32B C31B 118.4(3) . . ?
F32B C32B C33B 115.7(3) . . ?
C33B C32B C31B 125.9(3) . . ?
F33B C33B C32B 121.2(3) . . ?
F33B C33B C34B 120.3(3) . . ?
C34B C33B C32B 118.5(3) . . ?
F34B C34B C33B 121.1(3) . . ?
F34B C34B C35B 120.0(3) . . ?
C33B C34B C35B 118.8(3) . . ?
F35B C35B C34B 119.1(3) . . ?
F35B C35B C36B 120.3(3) . . ?
C34B C35B C36B 120.6(3) . . ?
F36B C36B C31B 121.0(3) . . ?
F36B C36B C35B 115.6(3) . . ?
C35B C36B C31B 123.5(3) . . ?
C42B C41B B1 118.2(3) . . ?
C46B C41B C42B 113.8(3) . . ?
C46B C41B B1 127.7(3) . . ?
F42B C42B C41B 119.5(3) . . ?
F42B C42B C43B 115.9(3) . . ?
C43B C42B C41B 124.7(3) . . ?
F43B C43B C42B 120.9(3) . . ?
F43B C43B C44B 120.5(3) . . ?
C44B C43B C42B 118.6(3) . . ?
F44B C44B C43B 120.3(3) . . ?
F44B C44B C45B 119.9(3) . . ?
C45B C44B C43B 119.7(3) . . ?
F45B C45B C44B 119.7(3) . . ?
F45B C45B C46B 120.5(3) . . ?
C44B C45B C46B 119.8(3) . . ?
F46B C46B C41B 121.4(3) . . ?
F46B C46B C45B 115.3(3) . . ?
C41B C46B C45B 123.3(3) . . ?
C11B B1 C21B 113.3(3) . . ?
C31B B1 C11B 101.6(3) . . ?
C31B B1 C21B 113.2(3) . . ?
C31B B1 C41B 113.2(3) . . ?
C41B B1 C11B 114.0(3) . . ?
C41B B1 C21B 102.1(3) . . ?
C52B C51B B2 125.4(3) . . ?
C56B C51B C52B 113.7(3) . . ?
C56B C51B B2 120.4(3) . . ?
F52B C52B C51B 121.7(3) . . ?
F52B C52B C53B 114.6(3) . . ?
C53B C52B C51B 123.7(3) . . ?
F53B C53B C52B 120.4(3) . . ?
F53B C53B C54B 119.7(3) . . ?
C54B C53B C52B 119.9(4) . . ?
F54B C54B C53B 119.9(4) . . ?
F54B C54B C55B 120.8(4) . . ?
C55B C54B C53B 119.2(3) . . ?
F55B C55B C54B 120.1(3) . . ?
F55B C55B C56B 120.6(4) . . ?
C54B C55B C56B 119.4(3) . . ?
F56B C56B C51B 119.8(3) . . ?
F56B C56B C55B 116.1(3) . . ?
C51B C56B C55B 124.1(4) . . ?
C62B C61B B2 127.7(3) . . ?
C66B C61B C62B 112.3(3) . . ?
C66B C61B B2 119.3(3) . . ?
F62B C62B C61B 120.7(3) . . ?
F62B C62B C63B 115.7(3) . . ?
C63B C62B C61B 123.6(3) . . ?
F63B C63B C62B 119.9(3) . . ?
F63B C63B C64B 118.9(3) . . ?
C64B C63B C62B 121.2(3) . . ?
F64B C64B C63B 121.1(3) . . ?
F64B C64B C65B 120.9(3) . . ?
C63B C64B C65B 118.1(3) . . ?
F65B C65B C64B 120.0(3) . . ?
F65B C65B C66B 120.9(3) . . ?
C64B C65B C66B 119.1(3) . . ?
F66B C66B C61B 118.7(3) . . ?
F66B C66B C65B 115.6(3) . . ?
C65B C66B C61B 125.7(3) . . ?
C72B C71B C76B 112.9(3) . . ?
C72B C71B B2 119.2(3) . . ?
C76B C71B B2 127.6(3) . . ?
F72B C72B C71B 119.1(3) . . ?
F72B C72B C73B 115.6(3) . . ?
C73B C72B C71B 125.3(3) . . ?
F73B C73B C72B 120.8(3) . . ?
F73B C73B C74B 120.5(3) . . ?
C72B C73B C74B 118.7(3) . . ?
F74B C74B C73B 120.7(4) . . ?
F74B C74B C75B 120.4(3) . . ?
C75B C74B C73B 118.9(3) . . ?
F75B C75B C74B 119.0(3) . . ?
F75B C75B C76B 120.5(4) . . ?
C74B C75B C76B 120.5(3) . . ?
F76B C76B C71B 121.1(3) . . ?
F76B C76B C75B 115.3(3) . . ?
C75B C76B C71B 123.7(3) . . ?
C82B C81B B2 120.2(3) . . ?
C86B C81B C82B 112.8(3) . . ?
C86B C81B B2 126.2(3) . . ?
F82B C82B C81B 119.2(3) . . ?
F82B C82B C83B 116.1(3) . . ?
C83B C82B C81B 124.7(4) . . ?
F83B C83B C82B 120.2(4) . . ?
F83B C83B C84B 120.4(3) . . ?
C84B C83B C82B 119.3(4) . . ?
F84B C84B C83B 120.1(4) . . ?
F84B C84B C85B 120.4(4) . . ?
C85B C84B C83B 119.5(3) . . ?
F85B C85B C84B 120.4(3) . . ?
F85B C85B C86B 120.2(4) . . ?
C84B C85B C86B 119.4(4) . . ?
F86B C86B C81B 120.8(3) . . ?
F86B C86B C85B 114.8(3) . . ?
C81B C86B C85B 124.3(4) . . ?
C61B B2 C51B 115.1(3) . . ?
C61B B2 C71B 101.0(3) . . ?
C61B B2 C81B 113.2(3) . . ?
C71B B2 C51B 112.1(3) . . ?
C81B B2 C51B 100.9(3) . . ?
C81B B2 C71B 115.2(3) . . ?
C2S O1S C3S 114.7(3) . . ?
H1SA C1S H1SB 109.5 . . ?
H1SA C1S H1SC 109.5 . . ?
H1SB C1S H1SC 109.5 . . ?
C2S C1S H1SA 109.5 . . ?
C2S C1S H1SB 109.5 . . ?
C2S C1S H1SC 109.5 . . ?
O1S C2S C1S 108.2(4) . . ?
O1S C2S H2SA 110.1 . . ?
O1S C2S H2SB 110.1 . . ?
C1S C2S H2SA 110.1 . . ?
C1S C2S H2SB 110.1 . . ?
H2SA C2S H2SB 108.4 . . ?
O1S C3S H3SA 108.9 . . ?
O1S C3S H3SB 108.9 . . ?
O1S C3S C4S 113.3(4) . . ?
H3SA C3S H3SB 107.7 . . ?
C4S C3S H3SA 108.9 . . ?
C4S C3S H3SB 108.9 . . ?
C3S C4S H4SA 109.5 . . ?
C3S C4S H4SB 109.5 . . ?
C3S C4S H4SC 109.5 . . ?
H4SA C4S H4SB 109.5 . . ?
H4SA C4S H4SC 109.5 . . ?
H4SB C4S H4SC 109.5 . . ?

loop_
_geom_bond_atom_site_label_1
_geom_bond_atom_site_label_2
_geom_bond_distance
_geom_bond_site_symmetry_2
_geom_bond_publ_flag
Fe1 O1 1.936(3) . ?
Fe1 N1 2.202(3) . ?
Fe1 N2 2.177(3) . ?
Fe1 N3 2.182(3) . ?
Fe1 N4 2.178(3) . ?
O1 C1 1.291(4) . ?
N1 C4 1.485(4) . ?
N1 C8 1.482(5) . ?
N1 C12 1.493(5) . ?
N2 C5 1.480(5) . ?
N2 C6 1.481(5) . ?
N2 C7 1.482(5) . ?
N3 C9 1.477(5) . ?
N3 C10 1.488(5) . ?
N3 C11 1.482(5) . ?
N4 C13 1.489(5) . ?
N4 C14 1.486(5) . ?
N4 C15 1.483(5) . ?
C1 C2 1.416(5) . ?
C1 C3 1.413(5) . ?
C2 H2 0.9500 . ?
C2 C3 1.363(5) 3_666 ?
C3 C2 1.363(5) 3_666 ?
C3 H3 0.9500 . ?
C4 H4A 0.9900 . ?
C4 H4B 0.9900 . ?
C4 C5 1.521(5) . ?
C5 H5A 0.9900 . ?
C5 H5B 0.9900 . ?
C6 H6A 0.9800 . ?
C6 H6B 0.9800 . ?
C6 H6C 0.9800 . ?
C7 H7A 0.9800 . ?
C7 H7B 0.9800 . ?
C7 H7C 0.9800 . ?
C8 H8A 0.9900 . ?
C8 H8B 0.9900 . ?
C8 C9 1.515(5) . ?
C9 H9A 0.9900 . ?
C9 H9B 0.9900 . ?
C10 H10A 0.9800 . ?
C10 H10B 0.9800 . ?
C10 H10C 0.9800 . ?
C11 H11A 0.9800 . ?
C11 H11B 0.9800 . ?
C11 H11C 0.9800 . ?
C12 H12A 0.9900 . ?
C12 H12B 0.9900 . ?
C12 C13 1.510(5) . ?
C13 H13A 0.9900 . ?
C13 H13B 0.9900 . ?
C14 H14A 0.9800 . ?
C14 H14B 0.9800 . ?
C14 H14C 0.9800 . ?
C15 H15A 0.9800 . ?
C15 H15B 0.9800 . ?
C15 H15C 0.9800 . ?
Fe2 O2 1.950(3) . ?
Fe2 N6 2.171(3) . ?
Fe2 N5 2.318(9) . ?
Fe2 N7 2.224(12) . ?
Fe2 N8 2.116(11) . ?
Fe2 N5A 2.122(10) . ?
Fe2 N7A 2.101(13) . ?
Fe2 N8A 2.249(11) . ?
O2 C16 1.298(4) . ?
N6 C20 1.562(8) . ?
N6 C21 1.556(8) . ?
N6 C22 1.437(8) . ?
N6 C20A 1.389(8) . ?
N6 C21A 1.463(8) . ?
N6 C22A 1.538(8) . ?
C16 C17 1.417(6) . ?
C16 C18 1.423(5) . ?
C17 H17 0.9500 . ?
C17 C18 1.360(5) 3_767 ?
C18 C17 1.360(5) 3_767 ?
C18 H18 0.9500 . ?
N5 C19 1.48(2) . ?
N5 C23 1.480(11) . ?
N5 C27 1.461(12) . ?
N7 C24 1.458(18) . ?
N7 C25 1.499(12) . ?
N7 C26 1.475(13) . ?
N8 C28 1.461(13) . ?
N8 C29 1.491(12) . ?
N8 C30 1.488(13) . ?
C19 H19A 0.9900 . ?
C19 H19B 0.9900 . ?
C19 C20 1.53(2) . ?
C20 H20A 0.9900 . ?
C20 H20B 0.9900 . ?
C21 H21A 0.9800 . ?
C21 H21B 0.9800 . ?
C21 H21C 0.9800 . ?
C22 H22A 0.9800 . ?
C22 H22B 0.9800 . ?
C22 H22C 0.9800 . ?
C23 H23A 0.9900 . ?
C23 H23B 0.9900 . ?
C23 C24 1.532(12) . ?
C24 H24A 0.9900 . ?
C24 H24B 0.9900 . ?
C25 H25A 0.9800 . ?
C25 H25B 0.9800 . ?
C25 H25C 0.9800 . ?
C26 H26A 0.9800 . ?
C26 H26B 0.9800 . ?
C26 H26C 0.9800 . ?
C27 H27A 0.9900 . ?
C27 H27B 0.9900 . ?
C27 C28 1.538(11) . ?
C28 H28A 0.9900 . ?
C28 H28B 0.9900 . ?
C29 H29A 0.9800 . ?
C29 H29B 0.9800 . ?
C29 H29C 0.9800 . ?
C30 H30A 0.9800 . ?
C30 H30B 0.9800 . ?
C30 H30C 0.9800 . ?
N5A C19A 1.48(2) . ?
N5A C23A 1.496(12) . ?
N5A C27A 1.490(12) . ?
N7A C24A 1.536(17) . ?
N7A C25A 1.480(11) . ?
N7A C26A 1.500(13) . ?
N8A C28A 1.497(11) . ?
N8A C29A 1.487(12) . ?
N8A C30A 1.481(13) . ?
C19A H19C 0.9900 . ?
C19A H19D 0.9900 . ?
C19A C20A 1.51(2) . ?
C20A H20C 0.9900 . ?
C20A H20D 0.9900 . ?
C21A H21D 0.9800 . ?
C21A H21E 0.9800 . ?
C21A H21F 0.9800 . ?
C22A H22D 0.9800 . ?
C22A H22E 0.9800 . ?
C22A H22F 0.9800 . ?
C23A H23C 0.9900 . ?
C23A H23D 0.9900 . ?
C23A C24A 1.505(15) . ?
C24A H24C 0.9900 . ?
C24A H24D 0.9900 . ?
C25A H25D 0.9800 . ?
C25A H25E 0.9800 . ?
C25A H25F 0.9800 . ?
C26A H26D 0.9800 . ?
C26A H26E 0.9800 . ?
C26A H26F 0.9800 . ?
C27A H27C 0.9900 . ?
C27A H27D 0.9900 . ?
C27A C28A 1.507(11) . ?
C28A H28C 0.9900 . ?
C28A H28D 0.9900 . ?
C29A H29D 0.9800 . ?
C29A H29E 0.9800 . ?
C29A H29F 0.9800 . ?
C30A H30D 0.9800 . ?
C30A H30E 0.9800 . ?
C30A H30F 0.9800 . ?
F102 C102 1.363(4) . ?
F103 C103 1.351(4) . ?
F104 C104 1.347(4) . ?
F105 C105 1.350(4) . ?
F106 C106 1.356(4) . ?
F112 C112 1.355(4) . ?
F113 C113 1.345(4) . ?
F114 C114 1.345(4) . ?
F115 C115 1.357(4) . ?
F116 C116 1.361(4) . ?
F122 C122 1.362(5) . ?
F123 C123 1.342(5) . ?
F124 C124 1.355(5) . ?
F125 C125 1.343(5) . ?
F126 C126 1.355(5) . ?
F92B C92B 1.357(4) . ?
F93B C93B 1.344(4) . ?
F94B C94B 1.350(4) . ?
F95B C95B 1.344(4) . ?
F96B C96B 1.358(4) . ?
C101 C102 1.391(5) . ?
C101 C106 1.384(5) . ?
C101 B3 1.661(6) . ?
C102 C103 1.374(5) . ?
C103 C104 1.377(5) . ?
C104 C105 1.371(5) . ?
C105 C106 1.376(5) . ?
C111 C112 1.390(5) . ?
C111 C116 1.385(5) . ?
C111 B3 1.660(5) . ?
C112 C113 1.377(5) . ?
C113 C114 1.366(5) . ?
C114 C115 1.373(5) . ?
C115 C116 1.379(5) . ?
C121 C122 1.385(6) . ?
C121 C126 1.381(6) . ?
C121 B3 1.646(6) . ?
C122 C123 1.376(6) . ?
C123 C124 1.389(7) . ?
C124 C125 1.363(8) . ?
C125 C126 1.377(6) . ?
C91B C92B 1.389(5) . ?
C91B C96B 1.387(5) . ?
C91B B3 1.650(5) . ?
C92B C93B 1.375(5) . ?
C93B C94B 1.369(5) . ?
C94B C95B 1.365(5) . ?
C95B C96B 1.378(5) . ?
F12B C12B 1.362(4) . ?
F13B C13B 1.344(4) . ?
F14B C14B 1.340(4) . ?
F15B C15B 1.356(4) . ?
F16B C16B 1.366(4) . ?
F22B C22B 1.358(4) . ?
F23B C23B 1.358(4) . ?
F24B C24B 1.348(4) . ?
F25B C25B 1.341(4) . ?
F26B C26B 1.353(4) . ?
F32B C32B 1.364(4) . ?
F33B C33B 1.344(4) . ?
F34B C34B 1.348(4) . ?
F35B C35B 1.350(4) . ?
F36B C36B 1.354(4) . ?
F42B C42B 1.346(4) . ?
F43B C43B 1.342(4) . ?
F44B C44B 1.351(4) . ?
F45B C45B 1.344(4) . ?
F46B C46B 1.350(4) . ?
C11B C12B 1.384(5) . ?
C11B C16B 1.390(5) . ?
C11B B1 1.664(5) . ?
C12B C13B 1.373(5) . ?
C13B C14B 1.380(5) . ?
C14B C15B 1.370(5) . ?
C15B C16B 1.381(5) . ?
C21B C22B 1.388(5) . ?
C21B C26B 1.381(5) . ?
C21B B1 1.664(5) . ?
C22B C23B 1.379(5) . ?
C23B C24B 1.362(6) . ?
C24B C25B 1.375(5) . ?
C25B C26B 1.389(5) . ?
C31B C32B 1.383(5) . ?
C31B C36B 1.395(5) . ?
C31B B1 1.642(5) . ?
C32B C33B 1.379(5) . ?
C33B C34B 1.369(5) . ?
C34B C35B 1.373(5) . ?
C35B C36B 1.379(5) . ?
C41B C42B 1.388(5) . ?
C41B C46B 1.383(5) . ?
C41B B1 1.651(5) . ?
C42B C43B 1.387(5) . ?
C43B C44B 1.370(5) . ?
C44B C45B 1.367(5) . ?
C45B C46B 1.396(5) . ?
F52B C52B 1.350(4) . ?
F53B C53B 1.351(4) . ?
F54B C54B 1.345(4) . ?
F55B C55B 1.354(4) . ?
F56B C56B 1.352(4) . ?
F62B C62B 1.357(4) . ?
F63B C63B 1.353(4) . ?
F64B C64B 1.333(4) . ?
F65B C65B 1.349(4) . ?
F66B C66B 1.364(4) . ?
F72B C72B 1.355(4) . ?
F73B C73B 1.344(4) . ?
F74B C74B 1.350(4) . ?
F75B C75B 1.355(4) . ?
F76B C76B 1.361(4) . ?
F82B C82B 1.355(4) . ?
F83B C83B 1.349(4) . ?
F84B C84B 1.355(4) . ?
F85B C85B 1.341(4) . ?
F86B C86B 1.351(4) . ?
C51B C52B 1.388(5) . ?
C51B C56B 1.385(5) . ?
C51B B2 1.659(5) . ?
C52B C53B 1.382(5) . ?
C53B C54B 1.367(6) . ?
C54B C55B 1.367(6) . ?
C55B C56B 1.387(5) . ?
C61B C62B 1.394(5) . ?
C61B C66B 1.390(5) . ?
C61B B2 1.641(5) . ?
C62B C63B 1.375(5) . ?
C63B C64B 1.367(5) . ?
C64B C65B 1.373(5) . ?
C65B C66B 1.374(5) . ?
C71B C72B 1.388(5) . ?
C71B C76B 1.389(5) . ?
C71B B2 1.654(5) . ?
C72B C73B 1.375(5) . ?
C73B C74B 1.380(5) . ?
C74B C75B 1.364(6) . ?
C75B C76B 1.379(5) . ?
C81B C82B 1.394(5) . ?
C81B C86B 1.385(5) . ?
C81B B2 1.648(5) . ?
C82B C83B 1.381(5) . ?
C83B C84B 1.368(6) . ?
C84B C85B 1.363(6) . ?
C85B C86B 1.393(5) . ?
O1S C2S 1.409(5) . ?
O1S C3S 1.447(5) . ?
C1S H1SA 0.9800 . ?
C1S H1SB 0.9800 . ?
C1S H1SC 0.9800 . ?
C1S C2S 1.478(7) . ?
C2S H2SA 0.9900 . ?
C2S H2SB 0.9900 . ?
C3S H3SA 0.9900 . ?
C3S H3SB 0.9900 . ?
C3S C4S 1.467(7) . ?
C4S H4SA 0.9800 . ?
C4S H4SB 0.9800 . ?
C4S H4SC 0.9800 . ?
